data_4071064
loop_
_publ_author_name
'Pariya, Chandi'
'Marcos, Yoseph S.'
'Zhang, Yixun'
'Fronczek, Frank R.'
'Maverick, Andrew W.'

_publ_section_title
;
 Organosilicon-Based Multifunctional \b-Diketones and their Rhodium and
 Iridium Complexes
;
_journal_issue 17
_journal_name_full Organometallics
_journal_page_first 4318
_journal_paper_doi 10.1021/om701233a
_journal_volume 27
_journal_year 2008
_chemical_compound_source 'local laboratory'
_chemical_formula_moiety 'C40 H48 O6 Si'
_chemical_formula_sum 'C40 H48 O6 Si'
_chemical_formula_weight 652.87
_chemical_melting_point 404
_chemical_name_common MeSi(phprH)3
_chemical_name_systematic
; 
4,4',4"-[Methylsilylidynetris(1,4-phenylene)]tris(3,5-heptanedione)
;
_space_group_IT_number 2
_symmetry_cell_setting triclinic
_symmetry_space_group_name_Hall '-P 1'
_symmetry_space_group_name_H-M 'P -1'
_atom_sites_solution_hydrogens geom
_atom_sites_solution_primary direct
_atom_sites_solution_secondary difmap
_audit_creation_method SHELXL-97
_cell_angle_alpha 70.796(8)
_cell_angle_beta 78.854(8)
_cell_angle_gamma 89.768(9)
_cell_formula_units_Z 8
_cell_length_a 13.336(2)
_cell_length_b 22.955(3)
_cell_length_c 25.885(4)
_cell_measurement_reflns_used 19549
_cell_measurement_temperature 110
_cell_measurement_theta_max 23.0
_cell_measurement_theta_min 2.5
_cell_volume 7326.8(19)
_computing_cell_refinement 'HKL Scalepack (Otwinowski & Minor 1997)'
_computing_data_collection 'COLLECT (Nonius, 2000)'
_computing_data_reduction 'HKL Denzo and Scalepack (Otwinowski & Minor 1997)'
_computing_molecular_graphics 'ORTEP-3 for Windows (Farrugia, 1997)'
_computing_publication_material 'SHELXL-97 (Sheldrick, 1997)'
_computing_structure_refinement 'SHELXL-97 (Sheldrick, 1997)'
_computing_structure_solution 'SIR97 (Altomare  et al., 1999)'
_diffrn_ambient_temperature 110
_diffrn_measured_fraction_theta_full 0.994
_diffrn_measured_fraction_theta_max 0.994
_diffrn_measurement_device 'KappaCCD (with Oxford Cryostream)'
_diffrn_measurement_method ' \w scans with \k offsets'
_diffrn_radiation_monochromator graphite
_diffrn_radiation_source 'fine-focus sealed tube'
_diffrn_radiation_type MoK\a
_diffrn_radiation_wavelength 0.71073
_diffrn_reflns_av_R_equivalents 0.087
_diffrn_reflns_av_sigmaI/netI 0.1305
_diffrn_reflns_limit_h_max 14
_diffrn_reflns_limit_h_min -14
_diffrn_reflns_limit_k_max 24
_diffrn_reflns_limit_k_min -25
_diffrn_reflns_limit_l_max 28
_diffrn_reflns_limit_l_min -28
_diffrn_reflns_number 86197
_diffrn_reflns_theta_full 23.0
_diffrn_reflns_theta_max 23.0
_diffrn_reflns_theta_min 2.5
_diffrn_standards_decay_% <2
_diffrn_standards_number 0
_exptl_absorpt_coefficient_mu 0.109
_exptl_absorpt_correction_T_max 0.992
_exptl_absorpt_correction_T_min 0.971
_exptl_absorpt_correction_type multi-scan
_exptl_absorpt_process_details 'HKL Scalepack (Otwinowski & Minor 1997)'
_exptl_crystal_colour colorless
_exptl_crystal_density_diffrn 1.184
_exptl_crystal_density_method 'not measured'
_exptl_crystal_description plate
_exptl_crystal_F_000 2800
_exptl_crystal_size_max 0.27
_exptl_crystal_size_mid 0.22
_exptl_crystal_size_min 0.07
_refine_diff_density_max 0.93
_refine_diff_density_min -0.41
_refine_diff_density_rms 0.070
_refine_ls_extinction_method none
_refine_ls_goodness_of_fit_ref 1.028
_refine_ls_hydrogen_treatment constr
_refine_ls_matrix_type fullcycle
_refine_ls_number_parameters 1726
_refine_ls_number_reflns 20205
_refine_ls_number_restraints 11
_refine_ls_restrained_S_all 1.028
_refine_ls_R_factor_all 0.193
_refine_ls_R_factor_gt 0.095
_refine_ls_shift/su_max 0.006
_refine_ls_shift/su_mean 0.001
_refine_ls_structure_factor_coef Fsqd
_refine_ls_weighting_details 'calc w=1/[\s^2^(Fo^2^)+(0.1503P)^2^+2.5113P] where P=(Fo^2^+2Fc^2^)/3'
_refine_ls_weighting_scheme calc
_refine_ls_wR_factor_gt 0.234
_refine_ls_wR_factor_ref 0.287
_reflns_number_gt 9984
_reflns_number_total 20205
_reflns_threshold_expression I>2\s(I)
_cod_data_source_file om701233a_si_001.cif
_cod_data_source_block compound_4
_cod_depositor_comments
;
The following automatic conversions were performed:

'_symmetry_cell_setting' value 'Triclinic' changed to 'triclinic'
according to /home/saulius/struct/CIF-dictionaries/cif_core.dic
dictionary named 'cif_core.dic' version 2.4.1 from 2010-06-29.

Automatic conversion script
Id: cif_fix_values 1715 2011-07-08 13:25:40Z adriana 
;
_cod_original_cell_volume 7326.8(18)
_cod_original_sg_symbol_H-M 'P -1          '
_cod_database_code 4071064

loop_
_symmetry_equiv_pos_as_xyz
'x, y, z'
'-x, -y, -z'

loop_
_atom_site_label
_atom_site_type_symbol
_atom_site_fract_x
_atom_site_fract_y
_atom_site_fract_z
_atom_site_U_iso_or_equiv
_atom_site_adp_type
_atom_site_occupancy
_atom_site_symmetry_multiplicity
_atom_site_calc_flag
_atom_site_refinement_flags
Si1A Si 0.42092(13) 0.29520(8) 0.25915(7) 0.0359(4) Uani 1 1 d .
O1A O 0.0090(3) 0.1648(2) 0.56329(17) 0.0557(12) Uani 1 1 d .
O2A O -0.0307(4) 0.0840(2) 0.52464(19) 0.0642(13) Uani 1 1 d D
H20A H -0.030 0.111 0.546 0.096 Uiso 1 1 d D
O3A O 0.0508(3) 0.4955(2) 0.04843(18) 0.0515(11) Uani 1 1 d D
H30A H 0.084 0.481 0.0192 0.077 Uiso 1 1 d D
O4A O 0.1408(3) 0.4359(2) -0.01132(17) 0.0627(13) Uani 1 1 d .
O5A O 0.8011(4) 0.5896(2) 0.2373(2) 0.0689(14) Uani 1 1 d .
O6A O 0.8543(4) 0.5168(2) 0.3163(2) 0.0744(15) Uani 1 1 d .
C1A C 0.4910(4) 0.2345(3) 0.2365(2) 0.0426(16) Uani 1 1 d .
H1A1 H 0.4418 0.2055 0.2325 0.064 Uiso 1 1 calc R
H1A2 H 0.5301 0.2122 0.2646 0.064 Uiso 1 1 calc R
H1A3 H 0.5380 0.2539 0.2006 0.064 Uiso 1 1 calc R
C2A C 0.3273(4) 0.2578(3) 0.3262(2) 0.0348(15) Uani 1 1 d .
C3A C 0.3403(4) 0.2007(3) 0.3640(2) 0.0409(16) Uani 1 1 d .
H3A H 0.4018 0.1811 0.3568 0.049 Uiso 1 1 calc R
C4A C 0.2672(5) 0.1709(3) 0.4121(2) 0.0454(17) Uani 1 1 d .
H4A H 0.2797 0.1319 0.4368 0.054 Uiso 1 1 calc R
C5A C 0.1761(5) 0.1979(3) 0.4239(2) 0.0396(15) Uani 1 1 d .
C6A C 0.1621(5) 0.2556(3) 0.3868(2) 0.0431(16) Uani 1 1 d .
H6A H 0.1010 0.2754 0.3943 0.052 Uiso 1 1 calc R
C7A C 0.2354(5) 0.2844(3) 0.3394(2) 0.0438(16) Uani 1 1 d .
H7A H 0.2231 0.3236 0.3150 0.053 Uiso 1 1 calc R
C8A C 0.1423(5) 0.2431(3) 0.5185(2) 0.0523(18) Uani 1 1 d .
H8A1 H 0.1254 0.2804 0.4899 0.063 Uiso 1 1 calc R
H8A2 H 0.2152 0.2361 0.5067 0.063 Uiso 1 1 calc R
C9A C 0.0782(5) 0.1892(3) 0.5207(3) 0.0458(17) Uani 1 1 d .
C10A C 0.0965(5) 0.1650(3) 0.4747(2) 0.0435(16) Uani 1 1 d .
C11A C 0.0414(5) 0.1128(3) 0.4788(3) 0.0500(18) Uani 1 1 d .
C12A C 0.0554(5) 0.0807(3) 0.4370(3) 0.060(2) Uani 1 1 d .
H12A H 0.0871 0.0412 0.4519 0.072 Uiso 1 1 calc R
H12B H 0.1029 0.1066 0.4027 0.072 Uiso 1 1 calc R
C13A C 0.3465(4) 0.3374(3) 0.2058(2) 0.0333(14) Uani 1 1 d .
C14A C 0.3711(4) 0.3992(3) 0.1702(2) 0.0419(16) Uani 1 1 d .
H14A H 0.4271 0.4217 0.1742 0.050 Uiso 1 1 calc R
C15A C 0.3163(4) 0.4277(3) 0.1301(2) 0.0409(16) Uani 1 1 d .
H15A H 0.3347 0.4695 0.1072 0.049 Uiso 1 1 calc R
C16A C 0.2328(4) 0.3959(3) 0.1223(2) 0.0396(16) Uani 1 1 d .
C17A C 0.2071(5) 0.3359(3) 0.1574(2) 0.0402(16) Uani 1 1 d .
H17A H 0.1509 0.3135 0.1536 0.048 Uiso 1 1 calc R
C18A C 0.2618(4) 0.3079(3) 0.1980(2) 0.0392(15) Uani 1 1 d .
H18A H 0.2411 0.2667 0.2218 0.047 Uiso 1 1 calc R
C19A C 0.0754(5) 0.4814(3) 0.1393(3) 0.0465(17) Uani 1 1 d .
H19A H 0.1299 0.5103 0.1396 0.056 Uiso 1 1 calc R
H19B H 0.0765 0.4421 0.1700 0.056 Uiso 1 1 calc R
C20A C 0.0983(4) 0.4694(3) 0.0855(3) 0.0391(15) Uani 1 1 d .
C21A C 0.1762(4) 0.4263(3) 0.0778(2) 0.0406(16) Uani 1 1 d .
C22A C 0.1925(5) 0.4110(3) 0.0299(3) 0.0490(17) Uani 1 1 d .
C23A C 0.2651(5) 0.3647(3) 0.0185(3) 0.062(2) Uani 1 1 d .
H23A H 0.3084 0.3534 0.0470 0.074 Uiso 1 1 calc R
H23B H 0.3107 0.3836 -0.0185 0.074 Uiso 1 1 calc R
C24A C 0.5134(4) 0.3510(3) 0.2673(2) 0.0354(15) Uani 1 1 d .
C25A C 0.6063(4) 0.3706(3) 0.2296(2) 0.0423(16) Uani 1 1 d .
H25A H 0.6235 0.3538 0.2003 0.051 Uiso 1 1 calc R
C26A C 0.6744(5) 0.4137(3) 0.2330(2) 0.0424(16) Uani 1 1 d .
H26A H 0.7370 0.4257 0.2065 0.051 Uiso 1 1 calc R
C27A C 0.6518(5) 0.4398(3) 0.2753(3) 0.0423(16) Uani 1 1 d .
C28A C 0.5607(5) 0.4190(3) 0.3143(3) 0.0504(18) Uani 1 1 d .
H28A H 0.5445 0.4346 0.3445 0.060 Uiso 1 1 calc R
C29A C 0.4933(5) 0.3761(3) 0.3100(3) 0.0468(17) Uani 1 1 d .
H29A H 0.4314 0.3633 0.3371 0.056 Uiso 1 1 calc R
C30A C 0.6667(6) 0.5694(3) 0.1974(3) 0.071(2) Uani 1 1 d .
H301 H 0.6175 0.5349 0.2020 0.085 Uiso 1 1 calc R
H302 H 0.6268 0.6032 0.2049 0.085 Uiso 1 1 calc R
C31A C 0.7330(5) 0.5477(3) 0.2391(3) 0.0550(19) Uani 1 1 d .
C32A C 0.7255(5) 0.4875(3) 0.2781(3) 0.0486(17) Uani 1 1 d .
C33A C 0.7860(5) 0.4758(3) 0.3186(3) 0.059(2) Uani 1 1 d .
C34A C 0.7750(7) 0.4161(3) 0.3668(3) 0.077(2) Uani 1 1 d .
H34A H 0.7090 0.3938 0.3709 0.092 Uiso 1 1 calc R
H34B H 0.8307 0.3897 0.3590 0.092 Uiso 1 1 calc R
C35A C 0.1284(5) 0.2548(3) 0.5736(3) 0.063(2) Uani 1 1 d .
H35A H 0.1730 0.2906 0.5692 0.094 Uiso 1 1 calc R
H35B H 0.1462 0.2184 0.6021 0.094 Uiso 1 1 calc R
H35C H 0.0569 0.2631 0.5851 0.094 Uiso 1 1 calc R
C36A C -0.0465(6) 0.0673(3) 0.4217(3) 0.074(2) Uani 1 1 d .
H36A H -0.0334 0.0453 0.3947 0.111 Uiso 1 1 calc R
H36B H -0.0768 0.1064 0.4053 0.111 Uiso 1 1 calc R
H36C H -0.0939 0.0417 0.4555 0.111 Uiso 1 1 calc R
C37A C -0.0274(5) 0.5085(3) 0.1500(3) 0.061(2) Uani 1 1 d .
H37A H -0.0386 0.5143 0.1865 0.092 Uiso 1 1 calc R
H37B H -0.0820 0.4802 0.1498 0.092 Uiso 1 1 calc R
H37C H -0.0281 0.5485 0.1208 0.092 Uiso 1 1 calc R
C38A C 0.2085(6) 0.3056(3) 0.0195(3) 0.085(3) Uani 1 1 d .
H38A H 0.2586 0.2768 0.0116 0.127 Uiso 1 1 calc R
H38B H 0.1661 0.3166 -0.0089 0.127 Uiso 1 1 calc R
H38C H 0.1647 0.2861 0.0565 0.127 Uiso 1 1 calc R
C39A C 0.7236(6) 0.5914(4) 0.1397(3) 0.092(3) Uani 1 1 d .
H39A H 0.6757 0.6054 0.1144 0.139 Uiso 1 1 calc R
H39B H 0.7614 0.5578 0.1314 0.139 Uiso 1 1 calc R
H39C H 0.7719 0.6259 0.1345 0.139 Uiso 1 1 calc R
C40A C 0.7790(6) 0.4271(4) 0.4199(3) 0.083(2) Uani 1 1 d .
H401 H 0.7724 0.3874 0.4503 0.124 Uiso 1 1 calc R
H402 H 0.7227 0.4522 0.4283 0.124 Uiso 1 1 calc R
H403 H 0.8445 0.4489 0.4161 0.124 Uiso 1 1 calc R
Si1B Si 0.44097(12) 0.79792(7) 0.24717(7) 0.0355(4) Uani 1 1 d .
O1B O 0.0474(3) 0.6854(2) 0.55799(18) 0.0604(13) Uani 1 1 d D
H10B H 0.012 0.651 0.556 0.091 Uiso 1 1 d D
O2B O -0.0056(4) 0.6060(2) 0.52301(19) 0.0735(15) Uani 1 1 d .
O3B O 0.0624(3) 0.99863(19) 0.04419(18) 0.0546(12) Uani 1 1 d .
O4B O 0.1677(4) 0.9594(3) -0.0261(2) 0.0853(17) Uani 1 1 d D
H40B H 0.118 0.974 -0.003 0.102 Uiso 1 1 d D
O5B O 0.8249(4) 1.09414(19) 0.21233(19) 0.0620(13) Uani 1 1 d .
O6B O 0.8671(4) 1.0254(2) 0.30031(19) 0.0624(13) Uani 1 1 d D
H60B H 0.868 1.053 0.2637 0.094 Uiso 1 1 d D
C1B C 0.5097(4) 0.7338(3) 0.2286(3) 0.0442(16) Uani 1 1 d .
H1B1 H 0.5587 0.7512 0.1930 0.066 Uiso 1 1 calc R
H1B2 H 0.4599 0.7049 0.2249 0.066 Uiso 1 1 calc R
H1B3 H 0.5463 0.7120 0.2580 0.066 Uiso 1 1 calc R
C2B C 0.3468(4) 0.7650(3) 0.3150(2) 0.0345(15) Uani 1 1 d .
C3B C 0.3629(4) 0.7108(3) 0.3553(2) 0.0399(16) Uani 1 1 d .
H3B H 0.4240 0.6906 0.3488 0.048 Uiso 1 1 calc R
C4B C 0.2924(4) 0.6851(3) 0.4051(2) 0.0436(16) Uani 1 1 d .
H4B H 0.3057 0.6478 0.4319 0.052 Uiso 1 1 calc R
C5B C 0.2020(4) 0.7138(3) 0.4160(2) 0.0391(16) Uani 1 1 d .
C6B C 0.1866(5) 0.7688(3) 0.3765(2) 0.0415(16) Uani 1 1 d .
H6B H 0.1263 0.7895 0.3837 0.050 Uiso 1 1 calc R
C7B C 0.2561(4) 0.7942(3) 0.3273(2) 0.0400(15) Uani 1 1 d .
H7B H 0.2431 0.8321 0.3010 0.048 Uiso 1 1 calc R
C8B C 0.1797(5) 0.7628(3) 0.5094(3) 0.0549(19) Uani 1 1 d .
H8B1 H 0.1668 0.7992 0.4785 0.066 Uiso 1 1 calc R
H8B2 H 0.2521 0.7534 0.5001 0.066 Uiso 1 1 calc R
C9B C 0.1124(4) 0.7091(3) 0.5140(2) 0.0457(17) Uani 1 1 d .
C10B C 0.1238(5) 0.6850(3) 0.4687(2) 0.0453(17) Uani 1 1 d .
C11B C 0.0651(5) 0.6328(3) 0.4756(3) 0.061(2) Uani 1 1 d .
C12B C 0.0700(7) 0.5994(4) 0.4352(3) 0.085(3) Uani 1 1 d .
H12C H 0.1043 0.6266 0.3975 0.102 Uiso 1 1 calc R
H12D H -0.0001 0.5873 0.4334 0.102 Uiso 1 1 calc R
C13B C 0.3700(4) 0.8408(3) 0.1918(2) 0.0386(15) Uani 1 1 d .
C14B C 0.3909(4) 0.9033(3) 0.1610(2) 0.0368(15) Uani 1 1 d .
H14B H 0.4428 0.9257 0.1686 0.044 Uiso 1 1 calc R
C15B C 0.3388(4) 0.9339(3) 0.1198(2) 0.0455(17) Uani 1 1 d .
H15B H 0.3571 0.9763 0.0988 0.055 Uiso 1 1 calc R
C16B C 0.2590(4) 0.9033(3) 0.1085(2) 0.0412(16) Uani 1 1 d .
C17B C 0.2363(4) 0.8414(3) 0.1400(2) 0.0430(16) Uani 1 1 d .
H17B H 0.1826 0.8194 0.1335 0.052 Uiso 1 1 calc R
C18B C 0.2894(4) 0.8111(3) 0.1803(2) 0.0405(16) Uani 1 1 d .
H18B H 0.2710 0.7688 0.2012 0.049 Uiso 1 1 calc R
C19B C 0.0945(5) 0.9787(3) 0.1362(2) 0.0478(17) Uani 1 1 d .
H19C H 0.1480 1.0074 0.1379 0.057 Uiso 1 1 calc R
H19D H 0.0986 0.9379 0.1645 0.057 Uiso 1 1 calc R
C20B C 0.1155(5) 0.9724(3) 0.0796(3) 0.0454(17) Uani 1 1 d .
C21B C 0.2000(5) 0.9355(3) 0.0655(2) 0.0442(16) Uani 1 1 d .
C22B C 0.2224(5) 0.9323(4) 0.0127(3) 0.063(2) Uani 1 1 d .
C23B C 0.3094(6) 0.8993(4) -0.0085(3) 0.089(3) Uani 1 1 d .
H23C H 0.2882 0.8776 -0.0324 0.106 Uiso 1 1 calc R
H23D H 0.3329 0.8686 0.0230 0.106 Uiso 1 1 calc R
C24B C 0.5359(4) 0.8547(3) 0.2522(2) 0.0372(15) Uani 1 1 d .
C25B C 0.6362(4) 0.8636(3) 0.2229(2) 0.0425(16) Uani 1 1 d .
H25B H 0.6595 0.8383 0.2009 0.051 Uiso 1 1 calc R
C26B C 0.7033(4) 0.9081(3) 0.2247(2) 0.0421(16) Uani 1 1 d .
H26B H 0.7708 0.9137 0.2029 0.051 Uiso 1 1 calc R
C27B C 0.6753(4) 0.9445(3) 0.2570(2) 0.0407(16) Uani 1 1 d .
C28B C 0.5767(6) 0.9364(4) 0.2862(3) 0.081(3) Uani 1 1 d .
H28B H 0.5542 0.9623 0.3076 0.097 Uiso 1 1 calc R
C29B C 0.5076(5) 0.8912(3) 0.2853(3) 0.072(3) Uani 1 1 d .
H29B H 0.4406 0.8854 0.3077 0.087 Uiso 1 1 calc R
C30B C 0.7085(7) 1.0657(3) 0.1653(4) 0.085(3) Uani 1 1 d .
H303 H 0.7613 1.0687 0.1317 0.102 Uiso 1 1 calc R
H304 H 0.6590 1.0310 0.1711 0.102 Uiso 1 1 calc R
C31B C 0.7598(5) 1.0497(3) 0.2146(3) 0.058(2) Uani 1 1 d .
C32B C 0.7474(5) 0.9940(3) 0.2573(2) 0.0404(16) Uani 1 1 d .
C33B C 0.8004(5) 0.9845(3) 0.3010(3) 0.058(2) Uani 1 1 d .
C34B C 0.7809(9) 0.9275(4) 0.3513(4) 0.124(4) Uani 1 1 d .
H34C H 0.7088 0.9124 0.3574 0.149 Uiso 1 1 calc R
H34D H 0.8243 0.8956 0.3424 0.149 Uiso 1 1 calc R
C35B C 0.1623(5) 0.7784(4) 0.5628(3) 0.070(2) Uani 1 1 d .
H35D H 0.2070 0.8145 0.5574 0.105 Uiso 1 1 calc R
H35E H 0.1781 0.7431 0.5931 0.105 Uiso 1 1 calc R
H35F H 0.0907 0.7875 0.5723 0.105 Uiso 1 1 calc R
C36B C 0.1296(8) 0.5419(4) 0.4536(4) 0.124(4) Uani 1 1 d .
H36D H 0.1325 0.5195 0.4271 0.187 Uiso 1 1 calc R
H36E H 0.0953 0.5152 0.4909 0.187 Uiso 1 1 calc R
H36F H 0.1993 0.5542 0.4546 0.187 Uiso 1 1 calc R
C37B C -0.0109(5) 1.0029(3) 0.1504(3) 0.067(2) Uani 1 1 d .
H37D H -0.0207 1.0065 0.1877 0.100 Uiso 1 1 calc R
H37E H -0.0643 0.9741 0.1498 0.100 Uiso 1 1 calc R
H37F H -0.0151 1.0435 0.1228 0.100 Uiso 1 1 calc R
C38B C 0.4049(7) 0.9552(5) -0.0464(4) 0.134(4) Uani 1 1 d .
H38D H 0.4642 0.9361 -0.0615 0.201 Uiso 1 1 calc R
H38E H 0.4249 0.9762 -0.0222 0.201 Uiso 1 1 calc R
H38F H 0.3803 0.9853 -0.0773 0.201 Uiso 1 1 calc R
C39B C 0.6576(8) 1.1193(5) 0.1542(5) 0.129(4) Uani 1 1 d .
H39D H 0.6283 1.1251 0.1210 0.193 Uiso 1 1 calc R
H39E H 0.7056 1.1544 0.1474 0.193 Uiso 1 1 calc R
H39F H 0.6026 1.1164 0.1862 0.193 Uiso 1 1 calc R
C40B C 0.7975(6) 0.9311(3) 0.4020(3) 0.076(2) Uani 1 1 d .
H40D H 0.7809 0.8905 0.4312 0.113 Uiso 1 1 calc R
H40E H 0.7536 0.9614 0.4126 0.113 Uiso 1 1 calc R
H40F H 0.8695 0.9439 0.3979 0.113 Uiso 1 1 calc R
Si1C Si -0.10996(13) 0.25922(8) 0.25586(7) 0.0383(4) Uani 1 1 d .
O1C O -0.3610(4) 0.4219(3) -0.0262(2) 0.0828(16) Uani 1 1 d D
H10C H -0.303 0.418 -0.052 0.124 Uiso 1 1 d D
O2C O -0.2042(4) 0.3860(2) -0.06797(18) 0.0689(14) Uani 1 1 d .
O3C O -0.6100(4) 0.0291(2) 0.4667(2) 0.0771(16) Uani 1 1 d D
H30C H -0.588 0.045 0.492 0.116 Uiso 1 1 d D
O4C O -0.5645(4) 0.0739(2) 0.5317(2) 0.0768(15) Uani 1 1 d .
O5C O 0.3063(4) -0.0109(3) 0.2464(3) 0.0996(19) Uani 1 1 d D
H50C H 0.352 0.017 0.216 0.149 Uiso 1 1 d D
O6C O 0.3954(4) 0.0789(2) 0.1668(2) 0.0829(16) Uani 1 1 d .
C1C C -0.0618(5) 0.3232(3) 0.2764(3) 0.0507(18) Uani 1 1 d .
H1C1 H -0.1170 0.3505 0.2810 0.076 Uiso 1 1 calc R
H1C2 H -0.0044 0.3469 0.2473 0.076 Uiso 1 1 calc R
H1C3 H -0.0387 0.3057 0.3118 0.076 Uiso 1 1 calc R
C2C C -0.1521(4) 0.2928(3) 0.1879(2) 0.0355(15) Uani 1 1 d .
C3C C -0.1116(5) 0.3503(3) 0.1493(2) 0.0502(18) Uani 1 1 d .
H3C H -0.0622 0.3730 0.1583 0.060 Uiso 1 1 calc R
C4C C -0.1412(5) 0.3749(3) 0.0990(2) 0.0534(19) Uani 1 1 d .
H4C H -0.1116 0.4142 0.0742 0.064 Uiso 1 1 calc R
C5C C -0.2132(5) 0.3441(3) 0.0831(2) 0.0429(16) Uani 1 1 d .
C6C C -0.2534(5) 0.2874(3) 0.1211(2) 0.0448(17) Uani 1 1 d .
H6C H -0.3026 0.2646 0.1121 0.054 Uiso 1 1 calc R
C7C C -0.2240(4) 0.2630(3) 0.1720(2) 0.0401(16) Uani 1 1 d .
H7C H -0.2547 0.2241 0.1970 0.048 Uiso 1 1 calc R
C8C C -0.4111(6) 0.4108(4) 0.0696(3) 0.089(3) Uani 1 1 d .
H8C1 H -0.3985 0.3841 0.1062 0.106 Uiso 1 1 calc R
H8C2 H -0.4812 0.4002 0.0668 0.106 Uiso 1 1 calc R
C9C C -0.3327(6) 0.4006(4) 0.0222(3) 0.071(2) Uani 1 1 d .
C10C C -0.2431(5) 0.3701(3) 0.0283(2) 0.0500(18) Uani 1 1 d .
C11C C -0.1803(5) 0.3662(3) -0.0199(3) 0.0597(19) Uani 1 1 d .
C12C C -0.0762(6) 0.3397(4) -0.0175(3) 0.072(2) Uani 1 1 d .
H12E H -0.0825 0.3039 0.0173 0.086 Uiso 1 1 calc R
H12F H -0.0282 0.3713 -0.0156 0.086 Uiso 1 1 calc R
C13C C -0.2206(4) 0.2128(3) 0.3107(2) 0.0373(15) Uani 1 1 d .
C14C C -0.3071(4) 0.2400(3) 0.3307(2) 0.0377(15) Uani 1 1 d .
H14C H -0.3109 0.2835 0.3157 0.045 Uiso 1 1 calc R
C15C C -0.3869(5) 0.2053(3) 0.3718(2) 0.0404(16) Uani 1 1 d .
H15C H -0.4441 0.2255 0.3842 0.048 Uiso 1 1 calc R
C16C C -0.3855(5) 0.1419(3) 0.3951(2) 0.0416(16) Uani 1 1 d .
C17C C -0.3002(5) 0.1139(3) 0.3756(2) 0.0464(17) Uani 1 1 d .
H17C H -0.2972 0.0703 0.3909 0.056 Uiso 1 1 calc R
C18C C -0.2200(5) 0.1481(3) 0.3345(2) 0.0430(16) Uani 1 1 d .
H18C H -0.1632 0.1275 0.3221 0.052 Uiso 1 1 calc R
C19C C -0.5201(5) 0.0527(3) 0.3728(3) 0.069(2) Uani 1 1 d .
H19E H -0.4728 0.0194 0.3727 0.083 Uiso 1 1 calc R
H19F H -0.4876 0.0910 0.3432 0.083 Uiso 1 1 calc R
C20C C -0.5332(5) 0.0625(3) 0.4278(3) 0.0568(19) Uani 1 1 d .
C21C C -0.4719(5) 0.1036(3) 0.4392(3) 0.0477(17) Uani 1 1 d .
C22C C -0.4907(5) 0.1072(3) 0.4937(3) 0.062(2) Uani 1 1 d .
C23C C -0.4231(6) 0.1440(4) 0.5116(3) 0.076(2) Uani 1 1 d .
H23E H -0.3564 0.1248 0.5116 0.091 Uiso 1 1 calc R
H23F H -0.4105 0.1857 0.4830 0.091 Uiso 1 1 calc R
C24C C -0.0053(4) 0.2070(3) 0.2469(2) 0.0387(16) Uani 1 1 d .
C25C C 0.0622(5) 0.1889(3) 0.2835(3) 0.0497(18) Uani 1 1 d .
H25C H 0.0546 0.2033 0.3144 0.060 Uiso 1 1 calc R
C26C C 0.1404(5) 0.1502(3) 0.2761(3) 0.0528(18) Uani 1 1 d .
H26C H 0.1847 0.1385 0.3020 0.063 Uiso 1 1 calc R
C27C C 0.1543(5) 0.1283(3) 0.2311(3) 0.0483(17) Uani 1 1 d .
C28C C 0.0855(5) 0.1456(3) 0.1951(3) 0.0549(19) Uani 1 1 d .
H28C H 0.0917 0.1303 0.1648 0.066 Uiso 1 1 calc R
C29C C 0.0088(5) 0.1844(3) 0.2024(2) 0.0465(17) Uani 1 1 d .
H29C H -0.0354 0.1960 0.1765 0.056 Uiso 1 1 calc R
C30C C 0.1470(7) -0.0078(5) 0.3076(5) 0.135(5) Uani 1 1 d .
H30E H 0.1788 -0.0251 0.3406 0.162 Uiso 1 1 calc R
H30F H 0.0959 0.0212 0.3156 0.162 Uiso 1 1 calc R
C31C C 0.2321(6) 0.0275(4) 0.2541(3) 0.076(2) Uani 1 1 d .
C32C C 0.2381(5) 0.0878(3) 0.2211(3) 0.0575(19) Uani 1 1 d .
C33C C 0.3236(5) 0.1128(4) 0.1760(3) 0.063(2) Uani 1 1 d .
C34C C 0.3307(5) 0.1785(3) 0.1386(3) 0.063(2) Uani 1 1 d .
H34E H 0.3178 0.2050 0.1623 0.076 Uiso 1 1 calc R
H34F H 0.2751 0.1839 0.1173 0.076 Uiso 1 1 calc R
C35C C -0.3992(7) 0.4821(4) 0.0642(4) 0.099(3) Uani 1 1 d .
H35G H -0.4505 0.4902 0.0933 0.148 Uiso 1 1 calc R
H35H H -0.4093 0.5081 0.0274 0.148 Uiso 1 1 calc R
H35I H -0.3305 0.4916 0.0687 0.148 Uiso 1 1 calc R
C36C C -0.0302(7) 0.3189(4) -0.0667(3) 0.097(3) Uani 1 1 d .
H36G H 0.0372 0.3032 -0.0621 0.145 Uiso 1 1 calc R
H36H H -0.0227 0.3540 -0.1015 0.145 Uiso 1 1 calc R
H36I H -0.0753 0.2860 -0.0680 0.145 Uiso 1 1 calc R
C37C C -0.6183(6) 0.0359(4) 0.3586(4) 0.102(3) Uani 1 1 d .
H37G H -0.6032 0.0311 0.3217 0.153 Uiso 1 1 calc R
H37H H -0.6657 0.0686 0.3583 0.153 Uiso 1 1 calc R
H37I H -0.6496 -0.0031 0.3866 0.153 Uiso 1 1 calc R
C38C C -0.4573(9) 0.1517(6) 0.5661(4) 0.157(6) Uani 1 1 d .
H38G H -0.4061 0.1779 0.5722 0.236 Uiso 1 1 calc R
H38H H -0.4658 0.1111 0.5955 0.236 Uiso 1 1 calc R
H38I H -0.5228 0.1711 0.5670 0.236 Uiso 1 1 calc R
C39C C 0.1018(9) -0.0529(6) 0.2971(5) 0.164(5) Uani 1 1 d .
H39G H 0.0515 -0.0768 0.3304 0.246 Uiso 1 1 calc R
H39H H 0.1535 -0.0801 0.2874 0.246 Uiso 1 1 calc R
H39I H 0.0672 -0.0352 0.2659 0.246 Uiso 1 1 calc R
C40C C 0.4302(5) 0.2014(4) 0.0978(3) 0.077(2) Uani 1 1 d .
H40G H 0.4259 0.2446 0.0749 0.116 Uiso 1 1 calc R
H40H H 0.4438 0.1761 0.0736 0.116 Uiso 1 1 calc R
H40I H 0.4857 0.1987 0.1182 0.116 Uiso 1 1 calc R
Si1D Si -0.07113(13) 0.75324(8) 0.25289(7) 0.0387(4) Uani 1 1 d .
O1D O -0.3281(4) 0.8960(2) -0.03173(19) 0.0751(15) Uani 1 1 d .
O2D O -0.1553(4) 0.8752(2) -0.07080(19) 0.0664(14) Uani 1 1 d D
H20D H -0.2243 0.886 -0.066 0.100 Uiso 1 1 d D
O3D O -0.5834(4) 0.5458(2) 0.4624(2) 0.0667(14) Uani 1 1 d D
H30D H -0.586 0.559 0.4940 0.100 Uiso 1 1 d D
O4D O -0.5344(4) 0.5836(2) 0.5329(2) 0.0792(16) Uani 1 1 d .
O5D O 0.3078(5) 0.4609(3) 0.2794(3) 0.1008(19) Uani 1 1 d D
H50D H 0.339 0.485 0.2422 0.151 Uiso 1 1 d D
O6D O 0.4134(4) 0.5374(3) 0.1947(3) 0.111(2) Uani 1 1 d .
C1D C -0.0184(5) 0.8184(3) 0.2687(2) 0.0470(17) Uani 1 1 d .
H1D1 H 0.0058 0.8025 0.3039 0.071 Uiso 1 1 calc R
H1D2 H -0.0718 0.8471 0.2722 0.071 Uiso 1 1 calc R
H1D3 H 0.0390 0.8401 0.2385 0.071 Uiso 1 1 calc R
C2D C -0.1176(4) 0.7837(3) 0.1859(2) 0.0403(16) Uani 1 1 d .
C3D C -0.0838(5) 0.8428(3) 0.1473(2) 0.0455(17) Uani 1 1 d .
H3D H -0.0376 0.8677 0.1562 0.055 Uiso 1 1 calc R
C4D C -0.1148(5) 0.8663(3) 0.0967(3) 0.0472(17) Uani 1 1 d .
H4D H -0.0900 0.9065 0.0721 0.057 Uiso 1 1 calc R
C5D C -0.1814(5) 0.8320(3) 0.0817(2) 0.0428(16) Uani 1 1 d .
C6D C -0.2170(4) 0.7732(3) 0.1194(2) 0.0393(16) Uani 1 1 d .
H6D H -0.2623 0.7483 0.1099 0.047 Uiso 1 1 calc R
C7D C -0.1873(4) 0.7507(3) 0.1702(2) 0.0397(16) Uani 1 1 d .
H7D H -0.2151 0.7113 0.1954 0.048 Uiso 1 1 calc R
C8D C -0.3921(6) 0.8717(4) 0.0643(3) 0.088(3) Uani 1 1 d .
H8D1 H -0.4254 0.9115 0.0551 0.105 Uiso 1 1 calc R
H8D2 H -0.3698 0.8638 0.1002 0.105 Uiso 1 1 calc R
C9D C -0.3042(5) 0.8731(3) 0.0192(3) 0.0550(19) Uani 1 1 d .
C10D C -0.2083(5) 0.8555(3) 0.0255(2) 0.0418(16) Uani 1 1 d .
C11D C -0.1336(6) 0.8575(3) -0.0227(3) 0.0551(19) Uani 1 1 d .
C12D C -0.0273(5) 0.8399(3) -0.0181(3) 0.064(2) Uani 1 1 d .
H12G H -0.0301 0.8049 0.0169 0.077 Uiso 1 1 calc R
H12H H 0.0114 0.8752 -0.0155 0.077 Uiso 1 1 calc R
C13D C -0.1795(5) 0.7102(3) 0.3105(2) 0.0395(16) Uani 1 1 d .
C14D C -0.2688(4) 0.7392(3) 0.3237(2) 0.0402(16) Uani 1 1 d .
H14D H -0.2737 0.7814 0.3029 0.048 Uiso 1 1 calc R
C15D C -0.3514(5) 0.7077(3) 0.3668(2) 0.0417(16) Uani 1 1 d .
H15D H -0.4108 0.7287 0.3748 0.050 Uiso 1 1 calc R
C16D C -0.3463(5) 0.6462(3) 0.3973(2) 0.0473(17) Uani 1 1 d .
C17D C -0.2573(5) 0.6166(3) 0.3852(3) 0.0517(18) Uani 1 1 d .
H17D H -0.2522 0.5745 0.4063 0.062 Uiso 1 1 calc R
C18D C -0.1763(5) 0.6484(3) 0.3424(2) 0.0467(17) Uani 1 1 d .
H18D H -0.1168 0.6273 0.3348 0.056 Uiso 1 1 calc R
C19D C -0.4849(5) 0.5665(3) 0.3715(3) 0.0586(19) Uani 1 1 d .
H19G H -0.4323 0.5361 0.3704 0.070 Uiso 1 1 calc R
H19H H -0.4566 0.6065 0.3431 0.070 Uiso 1 1 calc R
C20D C -0.5039(5) 0.5736(3) 0.4274(3) 0.0483(17) Uani 1 1 d .
C21D C -0.4351(5) 0.6112(3) 0.4415(3) 0.0536(19) Uani 1 1 d .
C22D C -0.4539(5) 0.6157(3) 0.4940(3) 0.065(2) Uani 1 1 d .
C23D C -0.3866(6) 0.6485(4) 0.5162(3) 0.080(3) Uani 1 1 d .
H23G H -0.3649 0.6186 0.5488 0.096 Uiso 1 1 calc R
H23H H -0.3245 0.6667 0.4872 0.096 Uiso 1 1 calc R
C24D C 0.0305(4) 0.6979(3) 0.2472(2) 0.0371(15) Uani 1 1 d .
C25D C 0.1061(5) 0.6872(3) 0.2782(2) 0.0461(17) Uani 1 1 d .
H25D H 0.1080 0.7101 0.3026 0.055 Uiso 1 1 calc R
C26D C 0.1786(5) 0.6452(3) 0.2756(3) 0.0487(17) Uani 1 1 d .
H26D H 0.2289 0.6400 0.2979 0.058 Uiso 1 1 calc R
C27D C 0.1795(5) 0.6106(3) 0.2413(3) 0.0497(18) Uani 1 1 d .
C28D C 0.1058(5) 0.6201(3) 0.2088(3) 0.063(2) Uani 1 1 d .
H28D H 0.1046 0.5967 0.1847 0.076 Uiso 1 1 calc R
C29D C 0.0333(5) 0.6634(3) 0.2113(3) 0.0564(19) Uani 1 1 d .
H29D H -0.0155 0.6698 0.1880 0.068 Uiso 1 1 calc R
C30D C 0.1460(7) 0.4804(4) 0.3236(4) 0.091(3) Uani 1 1 d .
H30G H 0.1078 0.5155 0.3294 0.109 Uiso 1 1 calc R
H30H H 0.1664 0.4566 0.3591 0.109 Uiso 1 1 calc R
C31D C 0.2390(6) 0.5040(4) 0.2788(4) 0.074(2) Uani 1 1 d .
C32D C 0.2556(5) 0.5625(4) 0.2387(3) 0.063(2) Uani 1 1 d .
C33D C 0.3439(6) 0.5769(4) 0.1961(4) 0.075(2) Uani 1 1 d .
C34D C 0.3588(5) 0.6372(4) 0.1514(3) 0.088(3) Uani 1 1 d .
H34G H 0.3560 0.6696 0.1690 0.106 Uiso 1 1 calc R
H34H H 0.3001 0.6417 0.1324 0.106 Uiso 1 1 calc R
C35D C -0.4689(8) 0.8164(5) 0.0677(4) 0.127(4) Uani 1 1 d .
H35J H -0.5308 0.8138 0.0960 0.190 Uiso 1 1 calc R
H35K H -0.4353 0.7773 0.0780 0.190 Uiso 1 1 calc R
H35L H -0.4874 0.8241 0.0313 0.190 Uiso 1 1 calc R
C36D C 0.0311(6) 0.8217(3) -0.0668(3) 0.081(3) Uani 1 1 d .
H36J H 0.1005 0.8118 -0.0611 0.122 Uiso 1 1 calc R
H36K H 0.0347 0.8561 -0.1018 0.122 Uiso 1 1 calc R
H36L H -0.0045 0.7854 -0.0687 0.122 Uiso 1 1 calc R
C37D C -0.5792(6) 0.5454(3) 0.3557(3) 0.078(2) Uani 1 1 d .
H37J H -0.5603 0.5421 0.3183 0.117 Uiso 1 1 calc R
H37K H -0.6313 0.5756 0.3558 0.117 Uiso 1 1 calc R
H37L H -0.6065 0.5050 0.3827 0.117 Uiso 1 1 calc R
C38D C -0.4385(11) 0.6968(7) 0.5327(6) 0.201(7) Uani 1 1 d .
H38J H -0.3932 0.7166 0.5486 0.301 Uiso 1 1 calc R
H38K H -0.5008 0.6790 0.5608 0.301 Uiso 1 1 calc R
H38L H -0.4567 0.7277 0.5000 0.301 Uiso 1 1 calc R
C39D C 0.0784(7) 0.4395(4) 0.3077(4) 0.095(3) Uani 1 1 d .
H39J H 0.0191 0.4225 0.3383 0.142 Uiso 1 1 calc R
H39K H 0.1172 0.4056 0.3006 0.142 Uiso 1 1 calc R
H39L H 0.0548 0.4638 0.2739 0.142 Uiso 1 1 calc R
C40D C 0.4579(6) 0.6505(5) 0.1062(4) 0.129(4) Uani 1 1 d .
H40J H 0.4591 0.6925 0.0797 0.193 Uiso 1 1 calc R
H40K H 0.4602 0.6207 0.0863 0.193 Uiso 1 1 calc R
H40L H 0.5174 0.6467 0.1239 0.193 Uiso 1 1 calc R

loop_
_atom_site_aniso_label
_atom_site_aniso_U_11
_atom_site_aniso_U_22
_atom_site_aniso_U_33
_atom_site_aniso_U_23
_atom_site_aniso_U_13
_atom_site_aniso_U_12
Si1A 0.0378(10) 0.0344(10) 0.0368(10) -0.0115(8) -0.0117(8) 0.0106(8)
O1A 0.054(3) 0.060(3) 0.046(3) -0.014(2) -0.001(2) 0.011(2)
O2A 0.068(3) 0.061(3) 0.054(3) -0.013(2) -0.002(3) -0.006(3)
O3A 0.051(3) 0.049(3) 0.058(3) -0.014(2) -0.026(2) 0.011(2)
O4A 0.066(3) 0.082(4) 0.040(3) -0.011(2) -0.026(2) 0.010(3)
O5A 0.081(4) 0.039(3) 0.092(4) -0.017(3) -0.038(3) 0.000(3)
O6A 0.091(4) 0.054(3) 0.093(4) -0.028(3) -0.050(3) -0.002(3)
C1A 0.044(4) 0.045(4) 0.041(4) -0.015(3) -0.012(3) 0.013(3)
C2A 0.032(4) 0.036(4) 0.045(4) -0.020(3) -0.017(3) 0.014(3)
C3A 0.038(4) 0.044(4) 0.044(4) -0.017(3) -0.014(3) 0.018(3)
C4A 0.054(4) 0.035(4) 0.040(4) -0.006(3) -0.005(3) 0.008(3)
C5A 0.047(4) 0.043(4) 0.034(4) -0.016(3) -0.018(3) 0.016(3)
C6A 0.044(4) 0.053(4) 0.035(4) -0.018(3) -0.007(3) 0.019(3)
C7A 0.056(4) 0.044(4) 0.036(4) -0.013(3) -0.020(3) 0.013(3)
C8A 0.050(4) 0.069(5) 0.039(4) -0.021(4) -0.007(3) 0.013(4)
C9A 0.042(4) 0.045(4) 0.050(4) -0.013(3) -0.015(3) 0.014(3)
C10A 0.051(4) 0.049(4) 0.025(4) -0.005(3) -0.008(3) 0.015(3)
C11A 0.051(4) 0.049(4) 0.046(4) -0.010(4) -0.011(3) 0.002(4)
C12A 0.079(5) 0.053(5) 0.052(5) -0.018(4) -0.018(4) -0.002(4)
C13A 0.034(4) 0.033(4) 0.032(3) -0.010(3) -0.005(3) 0.005(3)
C14A 0.034(4) 0.047(4) 0.043(4) -0.010(3) -0.012(3) 0.006(3)
C15A 0.042(4) 0.037(4) 0.041(4) -0.008(3) -0.011(3) 0.007(3)
C16A 0.036(4) 0.045(4) 0.038(4) -0.015(3) -0.007(3) 0.002(3)
C17A 0.044(4) 0.040(4) 0.044(4) -0.017(3) -0.020(3) 0.005(3)
C18A 0.048(4) 0.024(3) 0.043(4) -0.005(3) -0.014(3) 0.006(3)
C19A 0.047(4) 0.038(4) 0.053(4) -0.011(3) -0.013(3) 0.004(3)
C20A 0.035(4) 0.033(4) 0.048(4) -0.008(3) -0.015(3) 0.007(3)
C21A 0.039(4) 0.049(4) 0.032(4) -0.010(3) -0.012(3) -0.001(3)
C22A 0.051(4) 0.056(5) 0.040(4) -0.010(3) -0.017(3) 0.005(4)
C23A 0.065(5) 0.073(5) 0.060(5) -0.032(4) -0.024(4) 0.022(4)
C24A 0.038(4) 0.040(4) 0.031(4) -0.013(3) -0.011(3) 0.015(3)
C25A 0.052(4) 0.047(4) 0.032(4) -0.013(3) -0.019(3) 0.005(3)
C26A 0.048(4) 0.045(4) 0.035(4) -0.012(3) -0.013(3) 0.010(3)
C27A 0.044(4) 0.030(4) 0.054(4) -0.011(3) -0.017(3) 0.010(3)
C28A 0.059(5) 0.036(4) 0.063(5) -0.028(4) -0.008(4) 0.012(4)
C29A 0.042(4) 0.043(4) 0.056(4) -0.018(3) -0.008(3) 0.012(3)
C30A 0.066(5) 0.060(5) 0.080(6) -0.006(4) -0.031(4) 0.010(4)
C31A 0.061(5) 0.052(5) 0.060(5) -0.021(4) -0.026(4) 0.001(4)
C32A 0.068(5) 0.028(4) 0.054(4) -0.015(3) -0.021(4) 0.008(3)
C33A 0.078(5) 0.044(4) 0.062(5) -0.016(4) -0.037(4) 0.009(4)
C34A 0.109(7) 0.052(5) 0.078(6) -0.014(4) -0.055(5) 0.009(5)
C35A 0.062(5) 0.085(6) 0.051(5) -0.035(4) -0.014(4) 0.006(4)
C36A 0.091(6) 0.060(5) 0.073(5) -0.017(4) -0.033(5) 0.004(4)
C37A 0.052(5) 0.050(5) 0.086(6) -0.028(4) -0.018(4) 0.019(4)
C38A 0.107(7) 0.066(6) 0.084(6) -0.024(5) -0.027(5) 0.014(5)
C39A 0.082(6) 0.144(9) 0.051(5) -0.028(5) -0.024(5) 0.014(6)
C40A 0.090(6) 0.083(6) 0.069(6) -0.017(5) -0.014(5) 0.031(5)
Si1B 0.0357(10) 0.0344(10) 0.0399(10) -0.0170(8) -0.0080(8) 0.0073(8)
O1B 0.054(3) 0.068(3) 0.053(3) -0.020(3) 0.001(2) 0.011(3)
O2B 0.059(3) 0.085(4) 0.059(3) -0.013(3) 0.008(3) -0.018(3)
O3B 0.051(3) 0.054(3) 0.059(3) -0.009(2) -0.029(2) 0.009(2)
O4B 0.070(4) 0.146(5) 0.056(3) -0.045(3) -0.034(3) 0.038(3)
O5B 0.074(3) 0.042(3) 0.072(3) -0.018(2) -0.023(3) 0.000(3)
O6B 0.081(3) 0.042(3) 0.076(3) -0.021(2) -0.042(3) 0.002(3)
C1B 0.043(4) 0.046(4) 0.050(4) -0.026(3) -0.007(3) 0.006(3)
C2B 0.039(4) 0.034(4) 0.036(4) -0.015(3) -0.013(3) 0.003(3)
C3B 0.031(4) 0.048(4) 0.043(4) -0.021(3) -0.002(3) 0.008(3)
C4B 0.050(4) 0.041(4) 0.043(4) -0.014(3) -0.016(3) 0.015(3)
C5B 0.033(4) 0.051(4) 0.034(4) -0.016(3) -0.007(3) 0.001(3)
C6B 0.041(4) 0.052(4) 0.036(4) -0.017(3) -0.014(3) 0.013(3)
C7B 0.038(4) 0.045(4) 0.040(4) -0.019(3) -0.007(3) 0.012(3)
C8B 0.063(5) 0.067(5) 0.039(4) -0.023(4) -0.011(3) 0.010(4)
C9B 0.036(4) 0.057(4) 0.033(4) -0.005(3) 0.001(3) 0.012(3)
C10B 0.042(4) 0.055(4) 0.041(4) -0.019(3) -0.008(3) 0.004(3)
C11B 0.056(5) 0.079(6) 0.043(4) -0.017(4) -0.006(4) 0.002(4)
C12B 0.102(7) 0.080(6) 0.068(6) -0.031(5) 0.001(5) -0.032(5)
C13B 0.037(4) 0.044(4) 0.036(4) -0.018(3) -0.001(3) 0.007(3)
C14B 0.036(4) 0.038(4) 0.037(4) -0.008(3) -0.016(3) 0.005(3)
C15B 0.047(4) 0.039(4) 0.048(4) -0.014(3) -0.002(3) -0.006(3)
C16B 0.045(4) 0.041(4) 0.038(4) -0.012(3) -0.012(3) 0.013(3)
C17B 0.040(4) 0.050(4) 0.049(4) -0.023(4) -0.020(3) 0.008(3)
C18B 0.046(4) 0.033(4) 0.046(4) -0.017(3) -0.010(3) -0.001(3)
C19B 0.046(4) 0.041(4) 0.050(4) -0.009(3) -0.004(3) 0.008(3)
C20B 0.040(4) 0.041(4) 0.050(4) -0.008(3) -0.009(3) -0.010(3)
C21B 0.043(4) 0.052(4) 0.040(4) -0.015(3) -0.015(3) 0.009(3)
C22B 0.060(5) 0.091(6) 0.053(5) -0.030(4) -0.032(4) 0.030(4)
C23B 0.081(6) 0.140(8) 0.076(6) -0.068(6) -0.035(5) 0.061(6)
C24B 0.042(4) 0.032(4) 0.040(4) -0.011(3) -0.016(3) 0.012(3)
C25B 0.045(4) 0.041(4) 0.048(4) -0.020(3) -0.013(3) 0.013(3)
C26B 0.032(4) 0.045(4) 0.051(4) -0.019(3) -0.008(3) 0.004(3)
C27B 0.034(4) 0.042(4) 0.050(4) -0.020(3) -0.010(3) 0.007(3)
C28B 0.074(6) 0.079(6) 0.110(7) -0.073(5) 0.007(5) -0.008(5)
C29B 0.048(4) 0.076(5) 0.107(6) -0.068(5) 0.017(4) -0.017(4)
C30B 0.102(7) 0.054(5) 0.116(7) -0.026(5) -0.068(6) 0.019(5)
C31B 0.059(5) 0.045(4) 0.076(5) -0.023(4) -0.026(4) -0.004(4)
C32B 0.046(4) 0.025(4) 0.051(4) -0.013(3) -0.014(3) 0.006(3)
C33B 0.072(5) 0.043(4) 0.067(5) -0.017(4) -0.033(4) 0.004(4)
C34B 0.229(12) 0.069(6) 0.089(7) -0.011(5) -0.095(8) -0.032(7)
C35B 0.067(5) 0.107(6) 0.054(5) -0.047(5) -0.020(4) 0.021(5)
C36B 0.156(10) 0.094(8) 0.127(9) -0.070(7) 0.022(7) -0.024(7)
C37B 0.068(5) 0.061(5) 0.070(5) -0.027(4) -0.005(4) 0.008(4)
C38B 0.088(7) 0.199(12) 0.101(8) -0.046(8) 0.007(6) -0.004(8)
C39B 0.136(9) 0.139(10) 0.164(10) -0.083(8) -0.098(8) 0.068(8)
C40B 0.080(6) 0.065(5) 0.070(6) -0.011(4) -0.009(4) 0.022(4)
Si1C 0.0521(11) 0.0337(10) 0.0311(10) -0.0119(8) -0.0110(8) 0.0026(9)
O1C 0.099(4) 0.094(4) 0.045(3) -0.001(3) -0.029(3) 0.016(3)
O2C 0.092(4) 0.073(3) 0.040(3) -0.013(3) -0.020(3) 0.007(3)
O3C 0.049(3) 0.058(3) 0.104(4) -0.004(3) -0.008(3) 0.006(3)
O4C 0.067(3) 0.075(4) 0.067(3) -0.005(3) 0.004(3) 0.013(3)
O5C 0.084(4) 0.078(4) 0.136(5) -0.041(4) -0.010(4) 0.024(3)
O6C 0.070(4) 0.087(4) 0.095(4) -0.043(3) -0.005(3) 0.018(3)
C1C 0.069(5) 0.046(4) 0.044(4) -0.020(3) -0.019(3) 0.001(4)
C2C 0.045(4) 0.029(4) 0.032(4) -0.009(3) -0.009(3) 0.004(3)
C3C 0.069(5) 0.050(4) 0.033(4) -0.012(3) -0.018(3) -0.009(4)
C4C 0.076(5) 0.044(4) 0.036(4) -0.004(3) -0.018(4) -0.011(4)
C5C 0.050(4) 0.047(4) 0.031(4) -0.012(3) -0.008(3) 0.002(3)
C6C 0.053(4) 0.038(4) 0.040(4) -0.009(3) -0.008(3) -0.009(3)
C7C 0.049(4) 0.038(4) 0.029(4) -0.009(3) -0.004(3) -0.002(3)
C8C 0.089(6) 0.100(7) 0.075(6) -0.026(5) -0.015(5) 0.024(5)
C9C 0.083(6) 0.080(6) 0.039(5) -0.006(4) -0.015(4) 0.015(5)
C10C 0.065(5) 0.052(4) 0.027(4) -0.005(3) -0.008(4) -0.007(4)
C11C 0.061(5) 0.055(5) 0.062(5) -0.013(4) -0.021(4) 0.011(4)
C12C 0.089(6) 0.075(6) 0.046(5) -0.018(4) -0.007(4) 0.012(5)
C13C 0.049(4) 0.043(4) 0.023(3) -0.013(3) -0.013(3) 0.004(3)
C14C 0.054(4) 0.032(4) 0.033(4) -0.013(3) -0.018(3) 0.014(3)
C15C 0.045(4) 0.034(4) 0.040(4) -0.012(3) -0.006(3) 0.013(3)
C16C 0.043(4) 0.041(4) 0.040(4) -0.007(3) -0.018(3) 0.015(3)
C17C 0.057(4) 0.032(4) 0.039(4) 0.001(3) -0.005(3) 0.005(3)
C18C 0.052(4) 0.039(4) 0.043(4) -0.019(3) -0.010(3) 0.010(3)
C19C 0.071(5) 0.049(5) 0.097(6) -0.029(4) -0.034(5) 0.022(4)
C20C 0.045(4) 0.037(4) 0.081(6) -0.009(4) -0.014(4) 0.015(4)
C21C 0.047(4) 0.041(4) 0.044(4) -0.001(3) -0.008(3) 0.016(3)
C22C 0.053(5) 0.064(5) 0.053(5) -0.005(4) -0.002(4) 0.012(4)
C23C 0.088(6) 0.083(6) 0.049(5) -0.018(4) -0.003(4) -0.002(5)
C24C 0.047(4) 0.037(4) 0.028(4) -0.007(3) -0.006(3) -0.006(3)
C25C 0.064(5) 0.047(4) 0.044(4) -0.021(3) -0.012(4) 0.008(4)
C26C 0.053(4) 0.055(5) 0.049(4) -0.017(4) -0.009(3) 0.001(4)
C27C 0.046(4) 0.046(4) 0.047(4) -0.013(3) -0.003(3) 0.002(3)
C28C 0.051(4) 0.068(5) 0.056(5) -0.037(4) -0.007(4) 0.002(4)
C29C 0.044(4) 0.058(4) 0.043(4) -0.025(4) -0.006(3) -0.003(4)
C30C 0.068(6) 0.136(9) 0.233(13) -0.131(10) 0.015(7) -0.021(7)
C31C 0.058(5) 0.076(6) 0.096(7) -0.036(5) -0.007(5) 0.024(5)
C32C 0.052(5) 0.057(5) 0.060(5) -0.019(4) -0.004(4) 0.011(4)
C33C 0.046(5) 0.079(6) 0.081(6) -0.047(5) -0.016(4) 0.022(4)
C34C 0.062(5) 0.071(5) 0.061(5) -0.033(4) -0.003(4) -0.006(4)
C35C 0.090(7) 0.092(7) 0.103(7) -0.041(6) 0.020(5) -0.016(6)
C36C 0.149(9) 0.077(6) 0.076(6) -0.040(5) -0.026(6) 0.032(6)
C37C 0.091(7) 0.105(7) 0.140(9) -0.064(7) -0.053(6) 0.018(6)
C38C 0.163(11) 0.211(13) 0.102(8) -0.088(9) 0.029(8) -0.062(10)
C39C 0.161(12) 0.176(13) 0.166(12) -0.085(10) -0.012(10) 0.045(10)
C40C 0.062(5) 0.091(6) 0.073(6) -0.024(5) -0.004(4) 0.004(5)
Si1D 0.0496(11) 0.0352(10) 0.0338(10) -0.0154(8) -0.0074(8) 0.0016(9)
O1D 0.087(4) 0.080(4) 0.054(3) -0.007(3) -0.033(3) 0.004(3)
O2D 0.094(4) 0.058(3) 0.046(3) -0.017(3) -0.013(3) 0.013(3)
O3D 0.061(3) 0.053(3) 0.077(4) -0.017(3) -0.003(3) 0.006(3)
O4D 0.077(4) 0.080(4) 0.063(3) -0.012(3) 0.008(3) 0.004(3)
O5D 0.097(4) 0.085(4) 0.151(6) -0.064(4) -0.053(4) 0.041(4)
O6D 0.058(4) 0.130(5) 0.191(7) -0.109(5) -0.036(4) 0.033(4)
C1D 0.063(4) 0.037(4) 0.045(4) -0.021(3) -0.008(3) -0.004(3)
C2D 0.044(4) 0.042(4) 0.032(4) -0.014(3) 0.003(3) -0.004(3)
C3D 0.048(4) 0.046(4) 0.043(4) -0.017(3) -0.008(3) 0.000(3)
C4D 0.051(4) 0.040(4) 0.048(4) -0.012(3) -0.011(3) -0.002(3)
C5D 0.049(4) 0.038(4) 0.036(4) -0.008(3) -0.004(3) 0.000(3)
C6D 0.047(4) 0.041(4) 0.030(4) -0.014(3) -0.004(3) -0.002(3)
C7D 0.047(4) 0.033(4) 0.038(4) -0.013(3) -0.004(3) 0.000(3)
C8D 0.054(5) 0.112(7) 0.080(6) -0.008(5) -0.017(5) -0.001(5)
C9D 0.061(5) 0.056(5) 0.046(4) -0.012(4) -0.015(4) -0.002(4)
C10D 0.049(4) 0.034(4) 0.043(4) -0.011(3) -0.015(3) 0.002(3)
C11D 0.082(5) 0.039(4) 0.040(4) -0.011(3) -0.008(4) 0.013(4)
C12D 0.080(6) 0.058(5) 0.042(4) -0.003(4) -0.009(4) 0.018(4)
C13D 0.050(4) 0.040(4) 0.031(4) -0.014(3) -0.010(3) 0.004(3)
C14D 0.054(4) 0.039(4) 0.028(4) -0.006(3) -0.016(3) 0.000(3)
C15D 0.043(4) 0.045(4) 0.047(4) -0.025(3) -0.015(3) 0.013(3)
C16D 0.058(5) 0.046(4) 0.037(4) -0.014(3) -0.009(3) 0.004(4)
C17D 0.065(5) 0.032(4) 0.051(4) -0.013(3) 0.002(4) 0.003(4)
C18D 0.053(4) 0.040(4) 0.047(4) -0.022(3) 0.002(3) 0.005(3)
C19D 0.059(5) 0.051(4) 0.070(5) -0.022(4) -0.017(4) 0.009(4)
C20D 0.044(4) 0.042(4) 0.052(5) -0.011(3) -0.002(3) 0.017(3)
C21D 0.058(5) 0.043(4) 0.054(5) -0.017(4) 0.005(4) 0.000(4)
C22D 0.059(5) 0.068(5) 0.060(5) -0.022(4) 0.010(4) -0.001(4)
C23D 0.093(6) 0.087(6) 0.062(5) -0.045(5) 0.020(5) -0.014(5)
C24D 0.042(4) 0.038(4) 0.035(4) -0.017(3) -0.007(3) 0.000(3)
C25D 0.067(5) 0.039(4) 0.042(4) -0.023(3) -0.018(4) 0.002(4)
C26D 0.060(5) 0.041(4) 0.059(5) -0.027(4) -0.026(4) 0.013(4)
C27D 0.039(4) 0.059(5) 0.063(5) -0.031(4) -0.019(3) 0.020(3)
C28D 0.055(5) 0.083(6) 0.085(6) -0.065(5) -0.027(4) 0.030(4)
C29D 0.050(4) 0.079(5) 0.057(5) -0.039(4) -0.023(4) 0.011(4)
C30D 0.103(7) 0.084(6) 0.097(7) -0.041(6) -0.027(6) 0.030(6)
C31D 0.078(6) 0.067(6) 0.111(7) -0.059(5) -0.045(5) 0.039(5)
C32D 0.041(4) 0.082(6) 0.089(6) -0.057(5) -0.017(4) 0.015(4)
C33D 0.066(6) 0.082(6) 0.100(7) -0.051(5) -0.033(5) 0.011(5)
C34D 0.046(5) 0.154(9) 0.093(7) -0.083(7) -0.007(5) 0.001(5)
C35D 0.119(9) 0.176(11) 0.078(7) -0.043(7) -0.002(6) 0.024(8)
C36D 0.108(7) 0.064(5) 0.061(5) -0.020(4) 0.004(5) 0.026(5)
C37D 0.081(6) 0.067(5) 0.104(7) -0.041(5) -0.037(5) 0.015(5)
C38D 0.210(15) 0.219(16) 0.196(14) -0.129(13) 0.013(12) -0.038(13)
C39D 0.120(8) 0.063(6) 0.116(8) -0.042(5) -0.037(6) 0.017(5)
C40D 0.057(6) 0.195(12) 0.159(10) -0.097(9) -0.014(6) 0.007(7)

loop_
_atom_type_symbol
_atom_type_description
_atom_type_scat_dispersion_real
_atom_type_scat_dispersion_imag
_atom_type_scat_source
C C 0.0033 0.0016 'International Tables Vol C Tables 4.2.6.8 and 6.1.1.4'
H H 0.0000 0.0000 'International Tables Vol C Tables 4.2.6.8 and 6.1.1.4'
O O 0.0106 0.0060 'International Tables Vol C Tables 4.2.6.8 and 6.1.1.4'
Si Si 0.0817 0.0704 'International Tables Vol C Tables 4.2.6.8 and 6.1.1.4'

loop_
_geom_angle_atom_site_label_1
_geom_angle_atom_site_label_2
_geom_angle_atom_site_label_3
_geom_angle
C13A Si1A C1A 109.3(3)
C13A Si1A C24A 109.4(3)
C1A Si1A C24A 110.2(3)
C13A Si1A C2A 107.5(3)
C1A Si1A C2A 109.4(3)
C24A Si1A C2A 110.9(2)
C11A O2A H20A 102
C20A O3A H30A 101
Si1A C1A H1A1 109.5
Si1A C1A H1A2 109.5
H1A1 C1A H1A2 109.5
Si1A C1A H1A3 109.5
H1A1 C1A H1A3 109.5
H1A2 C1A H1A3 109.5
C3A C2A C7A 115.6(5)
C3A C2A Si1A 122.9(4)
C7A C2A Si1A 121.3(5)
C2A C3A C4A 122.9(6)
C2A C3A H3A 118.5
C4A C3A H3A 118.5
C5A C4A C3A 120.3(6)
C5A C4A H4A 119.9
C3A C4A H4A 119.9
C4A C5A C6A 117.7(5)
C4A C5A C10A 120.2(5)
C6A C5A C10A 122.1(6)
C7A C6A C5A 121.2(6)
C7A C6A H6A 119.4
C5A C6A H6A 119.4
C6A C7A C2A 122.3(6)
C6A C7A H7A 118.9
C2A C7A H7A 118.9
C9A C8A C35A 113.8(5)
C9A C8A H8A1 108.8
C35A C8A H8A1 108.8
C9A C8A H8A2 108.8
C35A C8A H8A2 108.8
H8A1 C8A H8A2 107.7
O1A C9A C10A 121.0(5)
O1A C9A C8A 118.8(5)
C10A C9A C8A 120.2(5)
C11A C10A C9A 119.7(5)
C11A C10A C5A 121.7(5)
C9A C10A C5A 118.6(5)
O2A C11A C10A 121.0(6)
O2A C11A C12A 113.1(5)
C10A C11A C12A 125.9(6)
C11A C12A C36A 112.6(6)
C11A C12A H12A 109.1
C36A C12A H12A 109.1
C11A C12A H12B 109.1
C36A C12A H12B 109.1
H12A C12A H12B 107.8
C18A C13A C14A 115.5(5)
C18A C13A Si1A 120.6(4)
C14A C13A Si1A 123.9(4)
C15A C14A C13A 121.9(5)
C15A C14A H14A 119.1
C13A C14A H14A 119.1
C14A C15A C16A 121.0(5)
C14A C15A H15A 119.5
C16A C15A H15A 119.5
C17A C16A C15A 117.5(6)
C17A C16A C21A 121.8(5)
C15A C16A C21A 120.7(5)
C18A C17A C16A 121.0(5)
C18A C17A H17A 119.5
C16A C17A H17A 119.5
C17A C18A C13A 123.0(5)
C17A C18A H18A 118.5
C13A C18A H18A 118.5
C20A C19A C37A 113.6(5)
C20A C19A H19A 108.8
C37A C19A H19A 108.8
C20A C19A H19B 108.8
C37A C19A H19B 108.8
H19A C19A H19B 107.7
O3A C20A C21A 121.5(6)
O3A C20A C19A 119.6(6)
C21A C20A C19A 118.9(5)
C22A C21A C20A 119.5(6)
C22A C21A C16A 119.6(6)
C20A C21A C16A 120.8(5)
O4A C22A C21A 122.1(6)
O4A C22A C23A 113.2(5)
C21A C22A C23A 124.7(6)
C22A C23A C38A 112.1(6)
C22A C23A H23A 109.2
C38A C23A H23A 109.2
C22A C23A H23B 109.2
C38A C23A H23B 109.2
H23A C23A H23B 107.9
C29A C24A C25A 116.2(5)
C29A C24A Si1A 122.6(4)
C25A C24A Si1A 121.1(4)
C26A C25A C24A 122.6(5)
C26A C25A H25A 118.7
C24A C25A H25A 118.7
C25A C26A C27A 120.5(6)
C25A C26A H26A 119.7
C27A C26A H26A 119.7
C28A C27A C26A 117.4(5)
C28A C27A C32A 122.5(5)
C26A C27A C32A 120.1(5)
C29A C28A C27A 121.2(6)
C29A C28A H28A 119.4
C27A C28A H28A 119.4
C28A C29A C24A 122.0(6)
C28A C29A H29A 119.0
C24A C29A H29A 119.0
C39A C30A C31A 113.5(6)
C39A C30A H301 108.9
C31A C30A H301 108.9
C39A C30A H302 108.9
C31A C30A H302 108.9
H301 C30A H302 107.7
O5A C31A C32A 121.1(6)
O5A C31A C30A 114.5(6)
C32A C31A C30A 124.4(6)
C33A C32A C31A 117.8(6)
C33A C32A C27A 123.4(6)
C31A C32A C27A 118.8(6)
O6A C33A C32A 120.8(6)
O6A C33A C34A 116.4(6)
C32A C33A C34A 122.7(6)
C40A C34A C33A 111.5(6)
C40A C34A H34A 109.3
C33A C34A H34A 109.3
C40A C34A H34B 109.3
C33A C34A H34B 109.3
H34A C34A H34B 108.0
C8A C35A H35A 109.5
C8A C35A H35B 109.5
H35A C35A H35B 109.5
C8A C35A H35C 109.5
H35A C35A H35C 109.5
H35B C35A H35C 109.5
C12A C36A H36A 109.5
C12A C36A H36B 109.5
H36A C36A H36B 109.5
C12A C36A H36C 109.5
H36A C36A H36C 109.5
H36B C36A H36C 109.5
C19A C37A H37A 109.5
C19A C37A H37B 109.5
H37A C37A H37B 109.5
C19A C37A H37C 109.5
H37A C37A H37C 109.5
H37B C37A H37C 109.5
C23A C38A H38A 109.5
C23A C38A H38B 109.5
H38A C38A H38B 109.5
C23A C38A H38C 109.5
H38A C38A H38C 109.5
H38B C38A H38C 109.5
C30A C39A H39A 109.5
C30A C39A H39B 109.5
H39A C39A H39B 109.5
C30A C39A H39C 109.5
H39A C39A H39C 109.5
H39B C39A H39C 109.5
C34A C40A H401 109.5
C34A C40A H402 109.5
H401 C40A H402 109.5
C34A C40A H403 109.5
H401 C40A H403 109.5
H402 C40A H403 109.5
C13B Si1B C2B 108.6(3)
C13B Si1B C24B 107.4(3)
C2B Si1B C24B 110.6(2)
C13B Si1B C1B 110.7(3)
C2B Si1B C1B 109.7(3)
C24B Si1B C1B 109.8(3)
C9B O1B H10B 109
C22B O4B H40B 96
C33B O6B H60B 98
Si1B C1B H1B1 109.5
Si1B C1B H1B2 109.5
H1B1 C1B H1B2 109.5
Si1B C1B H1B3 109.5
H1B1 C1B H1B3 109.5
H1B2 C1B H1B3 109.5
C3B C2B C7B 116.9(5)
C3B C2B Si1B 121.4(4)
C7B C2B Si1B 121.7(4)
C2B C3B C4B 122.0(6)
C2B C3B H3B 119.0
C4B C3B H3B 119.0
C3B C4B C5B 120.4(6)
C3B C4B H4B 119.8
C5B C4B H4B 119.8
C6B C5B C4B 118.0(5)
C6B C5B C10B 121.4(6)
C4B C5B C10B 120.6(6)
C7B C6B C5B 121.6(6)
C7B C6B H6B 119.2
C5B C6B H6B 119.2
C6B C7B C2B 121.1(6)
C6B C7B H7B 119.5
C2B C7B H7B 119.5
C9B C8B C35B 112.5(5)
C9B C8B H8B1 109.1
C35B C8B H8B1 109.1
C9B C8B H8B2 109.1
C35B C8B H8B2 109.1
H8B1 C8B H8B2 107.8
O1B C9B C10B 121.3(6)
O1B C9B C8B 118.6(6)
C10B C9B C8B 120.0(5)
C11B C10B C9B 118.7(5)
C11B C10B C5B 120.3(5)
C9B C10B C5B 121.0(5)
O2B C11B C10B 121.1(6)
O2B C11B C12B 112.4(6)
C10B C11B C12B 126.5(6)
C11B C12B C36B 109.2(7)
C11B C12B H12C 109.8
C36B C12B H12C 109.8
C11B C12B H12D 109.8
C36B C12B H12D 109.8
H12C C12B H12D 108.3
C14B C13B C18B 116.1(6)
C14B C13B Si1B 123.0(4)
C18B C13B Si1B 120.9(4)
C15B C14B C13B 122.2(5)
C15B C14B H14B 118.9
C13B C14B H14B 118.9
C14B C15B C16B 120.9(5)
C14B C15B H15B 119.6
C16B C15B H15B 119.6
C17B C16B C15B 117.1(6)
C17B C16B C21B 120.9(5)
C15B C16B C21B 121.9(5)
C18B C17B C16B 121.6(5)
C18B C17B H17B 119.2
C16B C17B H17B 119.2
C17B C18B C13B 122.1(6)
C17B C18B H18B 119.0
C13B C18B H18B 119.0
C20B C19B C37B 112.6(6)
C20B C19B H19C 109.1
C37B C19B H19C 109.1
C20B C19B H19D 109.1
C37B C19B H19D 109.1
H19C C19B H19D 107.8
O3B C20B C21B 120.5(6)
O3B C20B C19B 120.7(6)
C21B C20B C19B 118.8(6)
C22B C21B C20B 118.7(6)
C22B C21B C16B 121.9(6)
C20B C21B C16B 119.4(5)
O4B C22B C21B 122.7(6)
O4B C22B C23B 112.6(6)
C21B C22B C23B 124.7(6)
C22B C23B C38B 106.0(7)
C22B C23B H23C 110.5
C38B C23B H23C 110.5
C22B C23B H23D 110.5
C38B C23B H23D 110.5
H23C C23B H23D 108.7
C25B C24B C29B 116.6(5)
C25B C24B Si1B 122.6(4)
C29B C24B Si1B 120.9(5)
C26B C25B C24B 121.6(5)
C26B C25B H25B 119.2
C24B C25B H25B 119.2
C27B C26B C25B 121.9(6)
C27B C26B H26B 119.0
C25B C26B H26B 119.0
C28B C27B C26B 117.1(5)
C28B C27B C32B 121.2(5)
C26B C27B C32B 121.5(5)
C27B C28B C29B 121.9(6)
C27B C28B H28B 119.0
C29B C28B H28B 119.0
C24B C29B C28B 120.8(6)
C24B C29B H29B 119.6
C28B C29B H29B 119.6
C39B C30B C31B 116.8(7)
C39B C30B H303 108.1
C31B C30B H303 108.1
C39B C30B H304 108.1
C31B C30B H304 108.1
H303 C30B H304 107.3
O5B C31B C32B 121.0(6)
O5B C31B C30B 113.4(6)
C32B C31B C30B 125.6(6)
C31B C32B C33B 120.2(5)
C31B C32B C27B 118.9(6)
C33B C32B C27B 120.9(5)
O6B C33B C32B 121.6(6)
O6B C33B C34B 116.3(6)
C32B C33B C34B 122.1(6)
C40B C34B C33B 118.8(7)
C40B C34B H34C 107.6
C33B C34B H34C 107.6
C40B C34B H34D 107.6
C33B C34B H34D 107.6
H34C C34B H34D 107.1
C8B C35B H35D 109.5
C8B C35B H35E 109.5
H35D C35B H35E 109.5
C8B C35B H35F 109.5
H35D C35B H35F 109.5
H35E C35B H35F 109.5
C12B C36B H36D 109.5
C12B C36B H36E 109.5
H36D C36B H36E 109.5
C12B C36B H36F 109.5
H36D C36B H36F 109.5
H36E C36B H36F 109.5
C19B C37B H37D 109.5
C19B C37B H37E 109.5
H37D C37B H37E 109.5
C19B C37B H37F 109.5
H37D C37B H37F 109.5
H37E C37B H37F 109.5
C23B C38B H38D 109.5
C23B C38B H38E 109.5
H38D C38B H38E 109.5
C23B C38B H38F 109.5
H38D C38B H38F 109.5
H38E C38B H38F 109.5
C30B C39B H39D 109.5
C30B C39B H39E 109.5
H39D C39B H39E 109.5
C30B C39B H39F 109.5
H39D C39B H39F 109.5
H39E C39B H39F 109.5
C34B C40B H40D 109.5
C34B C40B H40E 109.5
H40D C40B H40E 109.5
C34B C40B H40F 109.5
H40D C40B H40F 109.5
H40E C40B H40F 109.5
C24C Si1C C2C 108.5(3)
C24C Si1C C1C 109.9(3)
C2C Si1C C1C 109.3(3)
C24C Si1C C13C 109.0(3)
C2C Si1C C13C 109.4(3)
C1C Si1C C13C 110.8(3)
C9C O1C H10C 104
C20C O3C H30C 89
C31C O5C H50C 99
Si1C C1C H1C1 109.5
Si1C C1C H1C2 109.5
H1C1 C1C H1C2 109.5
Si1C C1C H1C3 109.5
H1C1 C1C H1C3 109.5
H1C2 C1C H1C3 109.5
C7C C2C C3C 115.5(5)
C7C C2C Si1C 122.8(4)
C3C C2C Si1C 121.7(4)
C4C C3C C2C 122.1(5)
C4C C3C H3C 119.0
C2C C3C H3C 119.0
C3C C4C C5C 122.0(6)
C3C C4C H4C 119.0
C5C C4C H4C 119.0
C6C C5C C4C 116.0(6)
C6C C5C C10C 122.1(5)
C4C C5C C10C 121.9(5)
C5C C6C C7C 121.8(5)
C5C C6C H6C 119.1
C7C C6C H6C 119.1
C2C C7C C6C 122.6(5)
C2C C7C H7C 118.7
C6C C7C H7C 118.7
C9C C8C C35C 107.9(6)
C9C C8C H8C1 110.1
C35C C8C H8C1 110.1
C9C C8C H8C2 110.1
C35C C8C H8C2 110.1
H8C1 C8C H8C2 108.4
O1C C9C C10C 122.2(7)
O1C C9C C8C 112.4(7)
C10C C9C C8C 125.4(7)
C11C C10C C9C 117.2(6)
C11C C10C C5C 120.6(6)
C9C C10C C5C 122.1(6)
O2C C11C C10C 123.1(7)
O2C C11C C12C 116.6(6)
C10C C11C C12C 120.3(6)
C11C C12C C36C 114.9(7)
C11C C12C H12E 108.5
C36C C12C H12E 108.5
C11C C12C H12F 108.5
C36C C12C H12F 108.5
H12E C12C H12F 107.5
C14C C13C C18C 116.3(5)
C14C C13C Si1C 122.5(4)
C18C C13C Si1C 121.2(5)
C15C C14C C13C 121.8(5)
C15C C14C H14C 119.1
C13C C14C H14C 119.1
C16C C15C C14C 121.6(6)
C16C C15C H15C 119.2
C14C C15C H15C 119.2
C15C C16C C17C 117.5(5)
C15C C16C C21C 122.2(6)
C17C C16C C21C 120.3(5)
C18C C17C C16C 121.4(6)
C18C C17C H17C 119.3
C16C C17C H17C 119.3
C17C C18C C13C 121.4(6)
C17C C18C H18C 119.3
C13C C18C H18C 119.3
C20C C19C C37C 114.6(7)
C20C C19C H19E 108.6
C37C C19C H19E 108.6
C20C C19C H19F 108.6
C37C C19C H19F 108.6
H19E C19C H19F 107.6
O3C C20C C21C 120.5(7)
O3C C20C C19C 115.2(6)
C21C C20C C19C 124.3(6)
C20C C21C C22C 118.6(6)
C20C C21C C16C 120.7(6)
C22C C21C C16C 120.7(6)
O4C C22C C21C 120.7(7)
O4C C22C C23C 116.3(6)
C21C C22C C23C 122.7(6)
C38C C23C C22C 118.1(7)
C38C C23C H23E 107.8
C22C C23C H23E 107.8
C38C C23C H23F 107.8
C22C C23C H23F 107.8
H23E C23C H23F 107.1
C29C C24C C25C 116.9(6)
C29C C24C Si1C 120.6(5)
C25C C24C Si1C 122.5(4)
C26C C25C C24C 121.9(6)
C26C C25C H25C 119.1
C24C C25C H25C 119.1
C25C C26C C27C 120.7(7)
C25C C26C H26C 119.7
C27C C26C H26C 119.7
C26C C27C C28C 117.3(6)
C26C C27C C32C 122.3(6)
C28C C27C C32C 120.4(6)
C29C C28C C27C 121.7(6)
C29C C28C H28C 119.2
C27C C28C H28C 119.2
C28C C29C C24C 121.6(6)
C28C C29C H29C 119.2
C24C C29C H29C 119.2
C39C C30C C31C 108.0(9)
C39C C30C H30E 110.1
C31C C30C H30E 110.1
C39C C30C H30F 110.1
C31C C30C H30F 110.1
H30E C30C H30F 108.4
O5C C31C C32C 122.1(7)
O5C C31C C30C 109.6(7)
C32C C31C C30C 128.2(7)
C31C C32C C33C 120.6(7)
C31C C32C C27C 120.1(6)
C33C C32C C27C 119.3(6)
O6C C33C C32C 120.1(7)
O6C C33C C34C 118.4(6)
C32C C33C C34C 121.4(6)
C33C C34C C40C 116.3(7)
C33C C34C H34E 108.2
C40C C34C H34E 108.2
C33C C34C H34F 108.2
C40C C34C H34F 108.2
H34E C34C H34F 107.4
C8C C35C H35G 109.5
C8C C35C H35H 109.5
H35G C35C H35H 109.5
C8C C35C H35I 109.5
H35G C35C H35I 109.5
H35H C35C H35I 109.5
C12C C36C H36G 109.5
C12C C36C H36H 109.5
H36G C36C H36H 109.5
C12C C36C H36I 109.5
H36G C36C H36I 109.5
H36H C36C H36I 109.5
C19C C37C H37G 109.5
C19C C37C H37H 109.5
H37G C37C H37H 109.5
C19C C37C H37I 109.5
H37G C37C H37I 109.5
H37H C37C H37I 109.5
C23C C38C H38G 109.5
C23C C38C H38H 109.5
H38G C38C H38H 109.5
C23C C38C H38I 109.5
H38G C38C H38I 109.5
H38H C38C H38I 109.5
C30C C39C H39G 109.5
C30C C39C H39H 109.5
H39G C39C H39H 109.5
C30C C39C H39I 109.5
H39G C39C H39I 109.5
H39H C39C H39I 109.5
C34C C40C H40G 109.5
C34C C40C H40H 109.5
H40G C40C H40H 109.5
C34C C40C H40I 109.5
H40G C40C H40I 109.5
H40H C40C H40I 109.5
C1D Si1D C2D 109.3(3)
C1D Si1D C13D 110.4(3)
C2D Si1D C13D 109.6(3)
C1D Si1D C24D 109.6(3)
C2D Si1D C24D 110.3(3)
C13D Si1D C24D 107.7(3)
C11D O2D H20D 106
C20D O3D H30D 106
C31D O5D H50D 88
Si1D C1D H1D1 109.5
Si1D C1D H1D2 109.5
H1D1 C1D H1D2 109.5
Si1D C1D H1D3 109.5
H1D1 C1D H1D3 109.5
H1D2 C1D H1D3 109.5
C7D C2D C3D 115.1(6)
C7D C2D Si1D 123.6(4)
C3D C2D Si1D 121.3(4)
C4D C3D C2D 122.8(5)
C4D C3D H3D 118.6
C2D C3D H3D 118.6
C5D C4D C3D 120.8(6)
C5D C4D H4D 119.6
C3D C4D H4D 119.6
C4D C5D C6D 117.7(6)
C4D C5D C10D 120.5(5)
C6D C5D C10D 121.6(5)
C7D C6D C5D 121.1(5)
C7D C6D H6D 119.5
C5D C6D H6D 119.5
C6D C7D C2D 122.4(5)
C6D C7D H7D 118.8
C2D C7D H7D 118.8
C9D C8D C35D 104.9(7)
C9D C8D H8D1 110.8
C35D C8D H8D1 110.8
C9D C8D H8D2 110.8
C35D C8D H8D2 110.8
H8D1 C8D H8D2 108.8
O1D C9D C10D 121.5(6)
O1D C9D C8D 111.9(6)
C10D C9D C8D 126.6(6)
C9D C10D C11D 119.1(6)
C9D C10D C5D 121.4(6)
C11D C10D C5D 119.5(6)
O2D C11D C10D 121.0(7)
O2D C11D C12D 118.0(6)
C10D C11D C12D 121.1(6)
C11D C12D C36D 114.5(6)
C11D C12D H12G 108.6
C36D C12D H12G 108.6
C11D C12D H12H 108.6
C36D C12D H12H 108.6
H12G C12D H12H 107.6
C18D C13D C14D 116.6(5)
C18D C13D Si1D 122.4(5)
C14D C13D Si1D 121.0(4)
C13D C14D C15D 122.0(6)
C13D C14D H14D 119.0
C15D C14D H14D 119.0
C16D C15D C14D 120.1(6)
C16D C15D H15D 120.0
C14D C15D H15D 120.0
C15D C16D C17D 118.8(6)
C15D C16D C21D 120.8(6)
C17D C16D C21D 120.4(6)
C18D C17D C16D 120.4(6)
C18D C17D H17D 119.8
C16D C17D H17D 119.8
C13D C18D C17D 122.2(6)
C13D C18D H18D 118.9
C17D C18D H18D 118.9
C20D C19D C37D 114.5(6)
C20D C19D H19G 108.6
C37D C19D H19G 108.6
C20D C19D H19H 108.6
C37D C19D H19H 108.6
H19G C19D H19H 107.6
O3D C20D C21D 120.8(6)
O3D C20D C19D 117.9(6)
C21D C20D C19D 121.3(5)
C22D C21D C20D 119.8(6)
C22D C21D C16D 121.8(6)
C20D C21D C16D 118.4(6)
O4D C22D C21D 120.5(6)
O4D C22D C23D 113.0(6)
C21D C22D C23D 126.2(6)
C38D C23D C22D 111.3(9)
C38D C23D H23G 109.4
C22D C23D H23G 109.4
C38D C23D H23H 109.4
C22D C23D H23H 109.4
H23G C23D H23H 108.0
C25D C24D C29D 115.4(6)
C25D C24D Si1D 123.0(4)
C29D C24D Si1D 121.6(5)
C26D C25D C24D 123.2(6)
C26D C25D H25D 118.4
C24D C25D H25D 118.4
C27D C26D C25D 121.1(6)
C27D C26D H26D 119.5
C25D C26D H26D 119.5
C26D C27D C28D 117.9(6)
C26D C27D C32D 122.6(6)
C28D C27D C32D 119.5(6)
C27D C28D C29D 120.6(6)
C27D C28D H28D 119.7
C29D C28D H28D 119.7
C28D C29D C24D 121.8(6)
C28D C29D H29D 119.1
C24D C29D H29D 119.1
C31D C30D C39D 110.0(7)
C31D C30D H30G 109.7
C39D C30D H30G 109.7
C31D C30D H30H 109.7
C39D C30D H30H 109.7
H30G C30D H30H 108.2
O5D C31D C32D 121.5(8)
O5D C31D C30D 112.2(8)
C32D C31D C30D 126.3(7)
C31D C32D C33D 120.0(7)
C31D C32D C27D 119.9(6)
C33D C32D C27D 120.0(7)
O6D C33D C32D 121.3(8)
O6D C33D C34D 118.2(8)
C32D C33D C34D 120.5(8)
C33D C34D C40D 117.9(8)
C33D C34D H34G 107.8
C40D C34D H34G 107.8
C33D C34D H34H 107.8
C40D C34D H34H 107.8
H34G C34D H34H 107.2
C8D C35D H35J 109.5
C8D C35D H35K 109.5
H35J C35D H35K 109.5
C8D C35D H35L 109.5
H35J C35D H35L 109.5
H35K C35D H35L 109.5
C12D C36D H36J 109.5
C12D C36D H36K 109.5
H36J C36D H36K 109.5
C12D C36D H36L 109.5
H36J C36D H36L 109.5
H36K C36D H36L 109.5
C19D C37D H37J 109.5
C19D C37D H37K 109.5
H37J C37D H37K 109.5
C19D C37D H37L 109.5
H37J C37D H37L 109.5
H37K C37D H37L 109.5
C23D C38D H38J 109.5
C23D C38D H38K 109.5
H38J C38D H38K 109.5
C23D C38D H38L 109.5
H38J C38D H38L 109.5
H38K C38D H38L 109.5
C30D C39D H39J 109.5
C30D C39D H39K 109.5
H39J C39D H39K 109.5
C30D C39D H39L 109.5
H39J C39D H39L 109.5
H39K C39D H39L 109.5
C34D C40D H40J 109.5
C34D C40D H40K 109.5
H40J C40D H40K 109.5
C34D C40D H40L 109.5
H40J C40D H40L 109.5
H40K C40D H40L 109.5

loop_
_geom_bond_atom_site_label_1
_geom_bond_atom_site_label_2
_geom_bond_distance
Si1A C13A 1.862(6)
Si1A C1A 1.863(6)
Si1A C24A 1.869(6)
Si1A C2A 1.870(6)
O1A C9A 1.259(7)
O2A C11A 1.347(7)
O2A H20A 0.95
O3A C20A 1.239(7)
O3A H30A 0.95
O4A C22A 1.350(7)
O5A C31A 1.308(7)
O6A C33A 1.293(7)
C1A H1A1 0.9800
C1A H1A2 0.9800
C1A H1A3 0.9800
C2A C3A 1.388(8)
C2A C7A 1.400(8)
C3A C4A 1.395(8)
C3A H3A 0.9500
C4A C5A 1.389(8)
C4A H4A 0.9500
C5A C6A 1.393(8)
C5A C10A 1.497(8)
C6A C7A 1.381(8)
C6A H6A 0.9500
C7A H7A 0.9500
C8A C9A 1.485(8)
C8A C35A 1.512(8)
C8A H8A1 0.9900
C8A H8A2 0.9900
C9A C10A 1.453(8)
C10A C11A 1.372(8)
C11A C12A 1.481(9)
C12A C36A 1.545(9)
C12A H12A 0.9900
C12A H12B 0.9900
C13A C18A 1.400(7)
C13A C14A 1.414(8)
C14A C15A 1.372(8)
C14A H14A 0.9500
C15A C16A 1.417(8)
C15A H15A 0.9500
C16A C17A 1.377(8)
C16A C21A 1.480(8)
C17A C18A 1.377(8)
C17A H17A 0.9500
C18A H18A 0.9500
C19A C20A 1.480(8)
C19A C37A 1.518(8)
C19A H19A 0.9900
C19A H19B 0.9900
C20A C21A 1.463(8)
C21A C22A 1.372(8)
C22A C23A 1.498(9)
C23A C38A 1.545(9)
C23A H23A 0.9900
C23A H23B 0.9900
C24A C29A 1.390(8)
C24A C25A 1.392(8)
C25A C26A 1.381(7)
C25A H25A 0.9500
C26A C27A 1.397(8)
C26A H26A 0.9500
C27A C28A 1.392(8)
C27A C32A 1.503(8)
C28A C29A 1.382(8)
C28A H28A 0.9500
C29A H29A 0.9500
C30A C39A 1.459(9)
C30A C31A 1.486(9)
C30A H301 0.9900
C30A H302 0.9900
C31A C32A 1.408(9)
C32A C33A 1.399(9)
C33A C34A 1.505(9)
C34A C40A 1.487(10)
C34A H34A 0.9900
C34A H34B 0.9900
C35A H35A 0.9800
C35A H35B 0.9800
C35A H35C 0.9800
C36A H36A 0.9800
C36A H36B 0.9800
C36A H36C 0.9800
C37A H37A 0.9800
C37A H37B 0.9800
C37A H37C 0.9800
C38A H38A 0.9800
C38A H38B 0.9800
C38A H38C 0.9800
C39A H39A 0.9800
C39A H39B 0.9800
C39A H39C 0.9800
C40A H401 0.9800
C40A H402 0.9800
C40A H403 0.9800
Si1B C13B 1.873(6)
Si1B C2B 1.873(6)
Si1B C24B 1.874(6)
Si1B C1B 1.876(6)
O1B C9B 1.249(6)
O1B H10B 0.95
O2B C11B 1.355(7)
O3B C20B 1.259(7)
O4B C22B 1.339(8)
O4B H40B 0.95
O5B C31B 1.322(7)
O6B C33B 1.291(7)
O6B H60B 0.95
C1B H1B1 0.9800
C1B H1B2 0.9800
C1B H1B3 0.9800
C2B C3B 1.384(8)
C2B C7B 1.414(8)
C3B C4B 1.388(8)
C3B H3B 0.9500
C4B C5B 1.397(8)
C4B H4B 0.9500
C5B C6B 1.381(8)
C5B C10B 1.499(8)
C6B C7B 1.373(7)
C6B H6B 0.9500
C7B H7B 0.9500
C8B C9B 1.486(8)
C8B C35B 1.513(8)
C8B H8B1 0.9900
C8B H8B2 0.9900
C9B C10B 1.435(8)
C10B C11B 1.377(8)
C11B C12B 1.478(9)
C12B C36B 1.524(12)
C12B H12C 0.9900
C12B H12D 0.9900
C13B C14B 1.393(8)
C13B C18B 1.403(7)
C14B C15B 1.380(8)
C14B H14B 0.9500
C15B C16B 1.404(8)
C15B H15B 0.9500
C16B C17B 1.387(8)
C16B C21B 1.482(8)
C17B C18B 1.370(8)
C17B H17B 0.9500
C18B H18B 0.9500
C19B C20B 1.493(8)
C19B C37B 1.532(9)
C19B H19C 0.9900
C19B H19D 0.9900
C20B C21B 1.468(9)
C21B C22B 1.369(8)
C22B C23B 1.497(10)
C23B C38B 1.713(12)
C23B H23C 0.9900
C23B H23D 0.9900
C24B C25B 1.384(8)
C24B C29B 1.385(8)
C25B C26B 1.380(7)
C25B H25B 0.9500
C26B C27B 1.368(8)
C26B H26B 0.9500
C27B C28B 1.364(8)
C27B C32B 1.493(8)
C28B C29B 1.399(8)
C28B H28B 0.9500
C29B H29B 0.9500
C30B C39B 1.375(11)
C30B C31B 1.503(9)
C30B H303 0.9900
C30B H304 0.9900
C31B C32B 1.374(8)
C32B C33B 1.403(8)
C33B C34B 1.492(10)
C34B C40B 1.401(10)
C34B H34C 0.9900
C34B H34D 0.9900
C35B H35D 0.9800
C35B H35E 0.9800
C35B H35F 0.9800
C36B H36D 0.9800
C36B H36E 0.9800
C36B H36F 0.9800
C37B H37D 0.9800
C37B H37E 0.9800
C37B H37F 0.9800
C38B H38D 0.9800
C38B H38E 0.9800
C38B H38F 0.9800
C39B H39D 0.9800
C39B H39E 0.9800
C39B H39F 0.9800
C40B H40D 0.9800
C40B H40E 0.9800
C40B H40F 0.9800
Si1C C24C 1.866(7)
Si1C C2C 1.869(6)
Si1C C1C 1.873(6)
Si1C C13C 1.880(6)
O1C C9C 1.316(8)
O1C H10C 0.95
O2C C11C 1.280(7)
O3C C20C 1.323(8)
O3C H30C 0.95
O4C C22C 1.287(7)
O4C H30C 1.459(11)
O5C C31C 1.353(9)
O5C H50C 0.95
O6C C33C 1.268(8)
C1C H1C1 0.9800
C1C H1C2 0.9800
C1C H1C3 0.9800
C2C C7C 1.378(7)
C2C C3C 1.401(8)
C3C C4C 1.372(8)
C3C H3C 0.9500
C4C C5C 1.394(8)
C4C H4C 0.9500
C5C C6C 1.382(8)
C5C C10C 1.479(8)
C6C C7C 1.384(8)
C6C H6C 0.9500
C7C H7C 0.9500
C8C C9C 1.532(10)
C8C C35C 1.602(11)
C8C H8C1 0.9900
C8C H8C2 0.9900
C9C C10C 1.390(10)
C10C C11C 1.390(9)
C11C C12C 1.518(10)
C12C C36C 1.522(10)
C12C H12E 0.9900
C12C H12F 0.9900
C13C C14C 1.403(8)
C13C C18C 1.409(8)
C14C C15C 1.382(7)
C14C H14C 0.9500
C15C C16C 1.382(8)
C15C H15C 0.9500
C16C C17C 1.397(8)
C16C C21C 1.498(8)
C17C C18C 1.381(8)
C17C H17C 0.9500
C18C H18C 0.9500
C19C C20C 1.490(9)
C19C C37C 1.511(9)
C19C H19E 0.9900
C19C H19F 0.9900
C20C C21C 1.388(9)
C21C C22C 1.414(9)
C22C C23C 1.473(9)
C23C C38C 1.463(10)
C23C H23E 0.9900
C23C H23F 0.9900
C24C C29C 1.392(8)
C24C C25C 1.398(8)
C25C C26C 1.393(9)
C25C H25C 0.9500
C26C C27C 1.394(8)
C26C H26C 0.9500
C27C C28C 1.398(9)
C27C C32C 1.489(9)
C28C C29C 1.379(9)
C28C H28C 0.9500
C29C H29C 0.9500
C30C C39C 1.329(12)
C30C C31C 1.589(12)
C30C H30E 0.9900
C30C H30F 0.9900
C31C C32C 1.360(10)
C32C C33C 1.428(9)
C33C C34C 1.492(10)
C34C C40C 1.501(9)
C34C H34E 0.9900
C34C H34F 0.9900
C35C H35G 0.9800
C35C H35H 0.9800
C35C H35I 0.9800
C36C H36G 0.9800
C36C H36H 0.9800
C36C H36I 0.9800
C37C H37G 0.9800
C37C H37H 0.9800
C37C H37I 0.9800
C38C H38G 0.9800
C38C H38H 0.9800
C38C H38I 0.9800
C39C H39G 0.9800
C39C H39H 0.9800
C39C H39I 0.9800
C40C H40G 0.9800
C40C H40H 0.9800
C40C H40I 0.9800
Si1D C1D 1.851(5)
Si1D C2D 1.869(6)
Si1D C13D 1.870(6)
Si1D C24D 1.873(6)
O1D C9D 1.349(7)
O2D C11D 1.267(7)
O2D H20D 0.95
O3D C20D 1.268(7)
O3D H30D 0.95
O4D C22D 1.346(7)
O5D C31D 1.345(9)
O5D H50D 0.95
O6D C33D 1.300(9)
C1D H1D1 0.9800
C1D H1D2 0.9800
C1D H1D3 0.9800
C2D C7D 1.400(7)
C2D C3D 1.408(8)
C3D C4D 1.385(8)
C3D H3D 0.9500
C4D C5D 1.379(8)
C4D H4D 0.9500
C5D C6D 1.401(8)
C5D C10D 1.490(8)
C6D C7D 1.380(8)
C6D H6D 0.9500
C7D H7D 0.9500
C8D C9D 1.478(10)
C8D C35D 1.604(11)
C8D H8D1 0.9900
C8D H8D2 0.9900
C9D C10D 1.364(9)
C10D C11D 1.425(8)
C11D C12D 1.488(9)
C12D C36D 1.527(9)
C12D H12G 0.9900
C12D H12H 0.9900
C13D C18D 1.392(8)
C13D C14D 1.401(8)
C14D C15D 1.408(8)
C14D H14D 0.9500
C15D C16D 1.382(8)
C15D H15D 0.9500
C16D C17D 1.399(9)
C16D C21D 1.495(8)
C17D C18D 1.393(8)
C17D H17D 0.9500
C18D H18D 0.9500
C19D C20D 1.482(9)
C19D C37D 1.521(9)
C19D H19G 0.9900
C19D H19H 0.9900
C20D C21D 1.435(8)
C21D C22D 1.372(9)
C22D C23D 1.480(9)
C23D C38D 1.444(14)
C23D H23G 0.9900
C23D H23H 0.9900
C24D C25D 1.380(8)
C24D C29D 1.399(8)
C25D C26D 1.371(8)
C25D H25D 0.9500
C26D C27D 1.370(8)
C26D H26D 0.9500
C27D C28D 1.384(9)
C27D C32D 1.507(9)
C28D C29D 1.392(9)
C28D H28D 0.9500
C29D H29D 0.9500
C30D C31D 1.489(11)
C30D C39D 1.506(10)
C30D H30G 0.9900
C30D H30H 0.9900
C31D C32D 1.387(10)
C32D C33D 1.403(10)
C33D C34D 1.467(11)
C34D C40D 1.542(10)
C34D H34G 0.9900
C34D H34H 0.9900
C35D H35J 0.9800
C35D H35K 0.9800
C35D H35L 0.9800
C36D H36J 0.9800
C36D H36K 0.9800
C36D H36L 0.9800
C37D H37J 0.9800
C37D H37K 0.9800
C37D H37L 0.9800
C38D H38J 0.9800
C38D H38K 0.9800
C38D H38L 0.9800
C39D H39J 0.9800
C39D H39K 0.9800
C39D H39L 0.9800
C40D H40J 0.9800
C40D H40K 0.9800
C40D H40L 0.9800

loop_
_geom_hbond_atom_site_label_D
_geom_hbond_atom_site_label_H
_geom_hbond_atom_site_label_A
_geom_hbond_distance_DH
_geom_hbond_distance_HA
_geom_hbond_distance_DA
_geom_hbond_angle_DHA
O2A H20A O1A 0.95 1.58 2.481(6) 157
O3A H30A O4A 0.95 1.61 2.522(6) 160
O1B H10B O2B 0.95 1.57 2.446(7) 151
O4B H40B O3B 0.95 1.56 2.484(7) 164
O6B H60B O5B 0.95 1.56 2.474(6) 159
O1C H10C O2C 0.95 1.55 2.433(8) 152
O3C H30C O4C 0.95 1.46 2.406(7) 174
O5C H50C O6C 0.95 1.57 2.487(8) 160
O2D H20D O1D 0.95 1.55 2.442(7) 155
O3D H30D O4D 0.95 1.57 2.453(7) 152
O5D H50D O6D 0.95 1.58 2.484(10) 156
